data_7214353
loop_
_publ_author_name
'Aaker\"oy, Christer B.'
'Chopade, Prashant D.'
'Quinn, Colette F.'
'Desper, John'

_publ_section_title
;
 Structure and thermodynamics of a multimeric cavitand assembly
;
_journal_issue 18
_journal_name_full CrystEngComm
_journal_page_first 3796
_journal_paper_doi 10.1039/c3ce42447b
_journal_volume 16
_journal_year 2014
_chemical_formula_moiety
;
(C76 H84 N4 O8)2 (C7 H5 N O4)8 (C6 H5 N O2)5 (H2 O)2
;
_chemical_formula_sum 'C238 H237 N21 O60'
_chemical_formula_weight 4351.49
_chemical_name_systematic
;
P-1-5 [tetra(3-pyridyl) CVT]2, (4-NO2-PhCOOH)8 (PhNO2)5 (H2 O)2
;
_space_group_IT_number 14
_symmetry_cell_setting monoclinic
_symmetry_space_group_name_Hall '-P 2yn'
_symmetry_space_group_name_H-M 'P 1 21/n 1'
_atom_sites_solution_hydrogens geom
_atom_sites_solution_primary direct
_atom_sites_solution_secondary difmap
_audit_creation_method SHELXL-97
_cell_angle_alpha 90.00
_cell_angle_beta 109.773(3)
_cell_angle_gamma 90.00
_cell_formula_units_Z 2
_cell_length_a 13.3210(9)
_cell_length_b 52.697(4)
_cell_length_c 16.3401(11)
_cell_measurement_reflns_used 9817
_cell_measurement_temperature 120(2)
_cell_measurement_theta_max 69.25
_cell_measurement_theta_min 3.35
_cell_volume 10794.1(13)
_computing_cell_refinement 'Bruker SAINT'
_computing_data_collection 'Bruker APEX2'
_computing_data_reduction 'Bruker SAINT'
_computing_molecular_graphics 'Bruker SHELXTL'
_computing_publication_material 'Bruker SHELXTL'
_computing_structure_refinement 'SHELXL-97 (Sheldrick, 2008)'
_computing_structure_solution 'SHELXS-97 (Sheldrick, 2008)'
_diffrn_ambient_temperature 120(2)
_diffrn_measured_fraction_theta_full 0.964
_diffrn_measured_fraction_theta_max 0.933
_diffrn_measurement_device_type 'Bruker APEX-II CCD'
_diffrn_measurement_method '\f and \w scans'
_diffrn_radiation_monochromator graphite
_diffrn_radiation_source 'fine-focus sealed tube'
_diffrn_radiation_type CuK\a
_diffrn_radiation_wavelength 1.54178
_diffrn_reflns_av_R_equivalents 0.0481
_diffrn_reflns_av_sigmaI/netI 0.0421
_diffrn_reflns_limit_h_max 16
_diffrn_reflns_limit_h_min -16
_diffrn_reflns_limit_k_max 61
_diffrn_reflns_limit_k_min -60
_diffrn_reflns_limit_l_max 19
_diffrn_reflns_limit_l_min -19
_diffrn_reflns_number 71066
_diffrn_reflns_theta_full 67.50
_diffrn_reflns_theta_max 69.85
_diffrn_reflns_theta_min 1.68
_exptl_absorpt_coefficient_mu 0.805
_exptl_absorpt_correction_T_max 0.8957
_exptl_absorpt_correction_T_min 0.7943
_exptl_absorpt_correction_type multi-scan
_exptl_absorpt_process_details SADABS
_exptl_crystal_colour yellow
_exptl_crystal_density_diffrn 1.339
_exptl_crystal_density_method 'not measured'
_exptl_crystal_description prism
_exptl_crystal_F_000 4584
_exptl_crystal_size_max 0.30
_exptl_crystal_size_mid 0.22
_exptl_crystal_size_min 0.14
_refine_diff_density_max 0.725
_refine_diff_density_min -0.665
_refine_diff_density_rms 0.059
_refine_ls_extinction_method none
_refine_ls_goodness_of_fit_ref 1.056
_refine_ls_hydrogen_treatment mixed
_refine_ls_matrix_type full
_refine_ls_number_parameters 1527
_refine_ls_number_reflns 19052
_refine_ls_number_restraints 239
_refine_ls_restrained_S_all 1.092
_refine_ls_R_factor_all 0.0755
_refine_ls_R_factor_gt 0.0629
_refine_ls_shift/su_max 0.000
_refine_ls_shift/su_mean 0.000
_refine_ls_structure_factor_coef Fsqd
_refine_ls_weighting_details 'calc w=1/[\s^2^(Fo^2^)+(0.0900P)^2^+8.0000P] where P=(Fo^2^+2Fc^2^)/3'
_refine_ls_weighting_scheme calc
_refine_ls_wR_factor_gt 0.1685
_refine_ls_wR_factor_ref 0.1806
_reflns_number_gt 15436
_reflns_number_total 19052
_reflns_threshold_expression >2sigma(I)
_cod_data_source_file c3ce42447b2.cif
_cod_data_source_block pc1126m
_cod_depositor_comments
;
The following automatic conversions were performed:

'_symmetry_cell_setting' value 'Monoclinic' changed to 'monoclinic'
according to
/usr/data/users/saulius/crontab/automatic-downloads/rss-feeds/RSC/lib/dictionaries/cif_core.dic
dictionary named 'cif_core.dic' version 2.4.2 from 2011-04-26.

Automatic conversion script
Id: cif_fix_values 2281 2013-09-26 08:29:07Z andrius 
;
_cod_original_sg_symbol_H-M P2(1)/n
_cod_database_code 7214353

loop_
_symmetry_equiv_pos_as_xyz
'x, y, z'
'-x+1/2, y+1/2, -z+1/2'
'-x, -y, -z'
'x-1/2, -y-1/2, z-1/2'

loop_
_atom_site_label
_atom_site_type_symbol
_atom_site_fract_x
_atom_site_fract_y
_atom_site_fract_z
_atom_site_U_iso_or_equiv
_atom_site_adp_type
_atom_site_occupancy
_atom_site_symmetry_multiplicity
_atom_site_calc_flag
_atom_site_refinement_flags
_atom_site_disorder_assembly
_atom_site_disorder_group
C51 C 0.1989(2) 0.28677(5) 0.29572(16) 0.0370(6) Uani 1 1 d D . .
N51 N 0.2435(2) 0.26188(4) 0.32878(15) 0.0467(6) Uani 1 1 d D . .
O51 O 0.3304(2) 0.26107(4) 0.38718(16) 0.0746(8) Uani 1 1 d D . .
O52 O 0.19247(18) 0.24263(4) 0.29682(14) 0.0542(5) Uani 1 1 d D . .
C52 C 0.1052(2) 0.28764(6) 0.2266(2) 0.0498(7) Uani 1 1 d D . .
H52 H 0.0682 0.2726 0.2020 0.060 Uiso 1 1 calc R . .
C53 C 0.0664(3) 0.31127(6) 0.1939(2) 0.0646(10) Uani 1 1 d D . .
H53 H 0.0026 0.3124 0.1452 0.078 Uiso 1 1 calc R . .
C54 C 0.1189(3) 0.33303(6) 0.2309(2) 0.0569(8) Uani 1 1 d D . .
H54 H 0.0907 0.3491 0.2081 0.068 Uiso 1 1 calc R . .
C55 C 0.2118(2) 0.33170(5) 0.30077(19) 0.0479(7) Uani 1 1 d D . .
H55 H 0.2474 0.3468 0.3266 0.057 Uiso 1 1 calc R . .
C56 C 0.2533(2) 0.30838(5) 0.33327(18) 0.0447(7) Uani 1 1 d D . .
H56 H 0.3184 0.3072 0.3808 0.054 Uiso 1 1 calc R . .
C61A C 0.1652(9) 0.0788(2) 0.2477(7) 0.0355(19) Uani 0.564(4) 1 d PD A 1
N61A N 0.1561(3) 0.05110(8) 0.2403(3) 0.0460(11) Uiso 0.564(4) 1 d PD A 1
O61A O 0.1030(3) 0.03992(7) 0.2776(2) 0.0540(10) Uiso 0.564(4) 1 d PD A 1
O62A O 0.2069(3) 0.04042(8) 0.1994(3) 0.0572(11) Uiso 0.564(4) 1 d PD A 1
C62A C 0.2021(18) 0.0923(4) 0.1918(12) 0.046(3) Uani 0.564(4) 1 d PD A 1
H62A H 0.2300 0.0838 0.1529 0.055 Uiso 0.564(4) 1 calc PR A 1
C63A C 0.198(4) 0.1189(4) 0.193(3) 0.0489(14) Uani 0.564(4) 1 d PD A 1
H63A H 0.2139 0.1285 0.1494 0.059 Uiso 0.564(4) 1 calc PR A 1
C64A C 0.1708(17) 0.1312(3) 0.2567(14) 0.041(3) Uani 0.564(4) 1 d PD A 1
H64A H 0.1776 0.1491 0.2628 0.049 Uiso 0.564(4) 1 calc PR A 1
C65A C 0.1340(10) 0.1174(2) 0.3112(10) 0.035(2) Uani 0.564(4) 1 d PD A 1
H65A H 0.1129 0.1259 0.3539 0.042 Uiso 0.564(4) 1 calc PR A 1
C66A C 0.1265(14) 0.0913(2) 0.3060(9) 0.036(3) Uani 0.564(4) 1 d PD A 1
H66A H 0.0957 0.0820 0.3414 0.043 Uiso 0.564(4) 1 calc PR A 1
C61B C 0.108(2) 0.0927(3) 0.2893(14) 0.036(3) Uani 0.436(4) 1 d PD A 2
N61B N 0.0673(6) 0.07806(13) 0.3475(5) 0.0634(18) Uiso 0.436(4) 1 d PD A 2
O61B O 0.0395(6) 0.08942(13) 0.4016(5) 0.085(2) Uiso 0.436(4) 1 d PD A 2
O62B O 0.0616(6) 0.05486(13) 0.3350(5) 0.090(2) Uiso 0.436(4) 1 d PD A 2
C62B C 0.1420(13) 0.0807(3) 0.2290(10) 0.0355(19) Uani 0.436(4) 1 d PD A 2
H62B H 0.1361 0.0628 0.2226 0.043 Uiso 0.436(4) 1 calc PR A 2
C63B C 0.185(3) 0.0949(5) 0.1770(18) 0.046(3) Uani 0.436(4) 1 d PD A 2
H63B H 0.2065 0.0870 0.1333 0.055 Uiso 0.436(4) 1 calc PR A 2
C64B C 0.196(5) 0.1210(5) 0.191(3) 0.0489(14) Uani 0.436(4) 1 d PD A 2
H64B H 0.2346 0.1307 0.1628 0.059 Uiso 0.436(4) 1 calc PR A 2
C65B C 0.151(2) 0.1325(5) 0.244(2) 0.041(3) Uani 0.436(4) 1 d PD A 2
H65B H 0.1480 0.1505 0.2452 0.049 Uiso 0.436(4) 1 calc PR A 2
C66B C 0.1101(16) 0.1186(3) 0.2976(14) 0.035(2) Uani 0.436(4) 1 d PD A 2
H66B H 0.0843 0.1268 0.3384 0.042 Uiso 0.436(4) 1 calc PR A 2
O1W O 0.2779(5) 0.05967(9) 0.4973(3) 0.1456(17) Uani 1 1 d D . .
H1A H 0.265(6) 0.0434(8) 0.461(4) 0.175 Uiso 1 1 d D . .
H1B H 0.235(5) 0.0551(12) 0.537(4) 0.175 Uiso 1 1 d D . .
C71A C 0.0118(14) 0.0254(2) 0.4781(13) 0.048(2) Uiso 0.212(3) 1 d PD B -1
N71A N -0.0306(12) 0.0519(2) 0.4673(10) 0.071(4) Uiso 0.212(3) 1 d PD B -1
O71A O -0.1036(11) 0.0548(3) 0.4987(11) 0.077(4) Uiso 0.212(3) 1 d PD B -1
O72A O 0.0201(12) 0.0667(3) 0.4414(10) 0.094(5) Uiso 0.212(3) 1 d PD B -1
C72A C 0.0954(12) 0.0184(3) 0.4531(9) 0.048(2) Uiso 0.212(3) 1 d PD B -1
H72A H 0.1333 0.0307 0.4326 0.058 Uiso 0.212(3) 1 calc PR B -1
C73A C 0.1250(12) -0.0071(3) 0.4579(11) 0.054(2) Uiso 0.212(3) 1 d PD B -1
H73A H 0.1803 -0.0122 0.4370 0.065 Uiso 0.212(3) 1 calc PR B -1
C74A C 0.0753(15) -0.0251(3) 0.4924(13) 0.058(3) Uiso 0.212(3) 1 d PD B -1
H74A H 0.0965 -0.0424 0.4964 0.069 Uiso 0.212(3) 1 calc PR B -1
C75A C -0.0050(16) -0.0173(3) 0.5208(12) 0.044(2) Uiso 0.212(3) 1 d PD B -1
H75A H -0.0382 -0.0294 0.5465 0.053 Uiso 0.212(3) 1 calc PR B -1
C76A C -0.0393(11) 0.0077(3) 0.5130(10) 0.048(2) Uiso 0.212(3) 1 d PD B -1
H76A H -0.0969 0.0126 0.5314 0.057 Uiso 0.212(3) 1 calc PR B -1
C71B C -0.0254(11) 0.0166(2) 0.4960(9) 0.048(2) Uiso 0.288(3) 1 d PD B -2
N71B N -0.0901(11) 0.0375(2) 0.5115(9) 0.086(4) Uiso 0.288(3) 1 d PD B -2
O71B O -0.1473(11) 0.0305(3) 0.5538(9) 0.121(5) Uiso 0.288(3) 1 d PD B -2
O72B O -0.0860(12) 0.0587(2) 0.4736(9) 0.096(4) Uiso 0.288(3) 1 d PD B -2
C72B C 0.0491(11) 0.0211(2) 0.4581(8) 0.054(2) Uiso 0.288(3) 1 d PD B -2
H72B H 0.0569 0.0379 0.4405 0.065 Uiso 0.288(3) 1 calc PR B -2
C73B C 0.1143(10) 0.0025(3) 0.4437(8) 0.058(3) Uiso 0.288(3) 1 d PD B -2
H73B H 0.1652 0.0059 0.4162 0.069 Uiso 0.288(3) 1 calc PR B -2
C74B C 0.1002(9) -0.0216(2) 0.4723(7) 0.044(2) Uiso 0.288(3) 1 d PD B -2
H74B H 0.1442 -0.0350 0.4652 0.053 Uiso 0.288(3) 1 calc PR B -2
C75B C 0.0267(11) -0.0267(2) 0.5098(8) 0.048(2) Uiso 0.288(3) 1 d PD B -2
H75B H 0.0175 -0.0437 0.5252 0.057 Uiso 0.288(3) 1 calc PR B -2
C76B C -0.0365(9) -0.0076(3) 0.5267(7) 0.048(2) Uiso 0.288(3) 1 d PD B -2
H76B H -0.0842 -0.0109 0.5574 0.058 Uiso 0.288(3) 1 calc PR B -2
C11_1 C 0.47731(18) 0.13721(4) 0.41324(15) 0.0284(5) Uani 1 1 d . . .
C12_1 C 0.48009(18) 0.15142(5) 0.34196(14) 0.0286(5) Uani 1 1 d . . .
O12_1 O 0.54332(13) 0.14312(3) 0.29508(10) 0.0342(4) Uani 1 1 d . . .
C13_1 C 0.42615(18) 0.17447(5) 0.31998(14) 0.0291(5) Uani 1 1 d . . .
C14_1 C 0.36980(18) 0.18315(4) 0.37217(14) 0.0292(5) Uani 1 1 d . . .
H14_1 H 0.3332 0.1989 0.3582 0.035 Uiso 1 1 calc R . .
C15_1 C 0.36473(18) 0.16968(4) 0.44424(14) 0.0280(5) Uani 1 1 d . . .
C16_1 C 0.41978(18) 0.14667(5) 0.46335(15) 0.0291(5) Uani 1 1 d . . .
O16_1 O 0.42087(14) 0.13333(3) 0.53633(11) 0.0376(4) Uani 1 1 d . . .
C21_1 C 0.43193(19) 0.18915(5) 0.24125(16) 0.0347(5) Uani 1 1 d . D .
H21_1 H 0.5016 0.1849 0.2341 0.042 Uiso 1 1 calc R . .
C22_1 C 0.4290(2) 0.21805(5) 0.25189(18) 0.0471(7) Uani 1 1 d D . .
H22A_1 H 0.4827 0.2231 0.3081 0.057 Uiso 1 1 calc R C 1
H22B_1 H 0.3579 0.2232 0.2527 0.057 Uiso 1 1 calc R C 1
C23A_1 C 0.4523(3) 0.23193(6) 0.1773(3) 0.0777(12) Uani 0.235(6) 1 d PD D 1
H23A_1 H 0.4114 0.2240 0.1208 0.093 Uiso 0.235(6) 1 calc PR D 1
H23B_1 H 0.5292 0.2308 0.1853 0.093 Uiso 0.235(6) 1 calc PR D 1
C24A_1 C 0.4190(14) 0.25998(11) 0.1783(11) 0.109(2) Uani 0.235(6) 1 d PD D 1
H24A_1 H 0.3546 0.2632 0.1270 0.130 Uiso 0.235(6) 1 calc PR D 1
H24B_1 H 0.3996 0.2630 0.2309 0.130 Uiso 0.235(6) 1 calc PR D 1
C25A_1 C 0.506(2) 0.2790(2) 0.1776(9) 0.180(5) Uani 0.235(6) 1 d PD D 1
H25A_1 H 0.4719 0.2954 0.1544 0.216 Uiso 0.235(6) 1 calc PR D 1
H25B_1 H 0.5431 0.2727 0.1387 0.216 Uiso 0.235(6) 1 calc PR D 1
C26A_1 C 0.587(2) 0.2830(5) 0.2697(12) 0.180(5) Uani 0.235(6) 1 d PD D 1
H26A_1 H 0.5747 0.2996 0.2918 0.216 Uiso 0.235(6) 1 calc PR D 1
H26B_1 H 0.6592 0.2823 0.2674 0.216 Uiso 0.235(6) 1 calc PR D 1
H26C_1 H 0.5778 0.2696 0.3084 0.216 Uiso 0.235(6) 1 calc PR D 1
C23B_1 C 0.4523(3) 0.23193(6) 0.1773(3) 0.0777(12) Uani 0.765(6) 1 d PD D 2
H23C_1 H 0.5286 0.2295 0.1847 0.093 Uiso 0.765(6) 1 calc PR D 2
H23D_1 H 0.4099 0.2238 0.1217 0.093 Uiso 0.765(6) 1 calc PR D 2
C24B_1 C 0.4284(6) 0.26024(7) 0.1700(4) 0.109(2) Uani 0.765(6) 1 d PD D 2
H24C_1 H 0.4401 0.2671 0.1176 0.130 Uiso 0.765(6) 1 calc PR D 2
H24D_1 H 0.3528 0.2631 0.1642 0.130 Uiso 0.765(6) 1 calc PR D 2
C25B_1 C 0.5008(9) 0.27367(11) 0.2506(3) 0.180(5) Uani 0.765(6) 1 d PD D 2
H25C_1 H 0.4648 0.2744 0.2945 0.216 Uiso 0.765(6) 1 calc PR D 2
H25D_1 H 0.5671 0.2637 0.2756 0.216 Uiso 0.765(6) 1 calc PR D 2
C26B_1 C 0.5292(10) 0.30014(12) 0.2319(5) 0.180(5) Uani 0.765(6) 1 d PD D 2
H26D_1 H 0.5941 0.2997 0.2164 0.270 Uiso 0.765(6) 1 calc PR D 2
H26E_1 H 0.5416 0.3107 0.2837 0.270 Uiso 0.765(6) 1 calc PR D 2
H26F_1 H 0.4706 0.3073 0.1835 0.270 Uiso 0.765(6) 1 calc PR D 2
C27_1 C 0.4916(2) 0.12654(5) 0.22285(16) 0.0348(5) Uani 1 1 d . . .
H27A_1 H 0.4136 0.1267 0.2107 0.042 Uiso 1 1 calc R . .
H27B_1 H 0.5174 0.1089 0.2378 0.042 Uiso 1 1 calc R . .
C28_1 C 0.5152(2) 0.13507(5) 0.14318(16) 0.0389(6) Uani 1 1 d . D .
H28A_1 H 0.5936 0.1364 0.1584 0.047 Uiso 1 1 calc R . .
H28B_1 H 0.4900 0.1218 0.0981 0.047 Uiso 1 1 calc R . .
N31_1 N 0.5397(2) 0.06744(4) 0.43934(16) 0.0436(5) Uani 1 1 d . . .
C32_1 C 0.4882(2) 0.08963(5) 0.41681(18) 0.0380(6) Uani 1 1 d . . .
H32_1 H 0.4139 0.0893 0.3850 0.046 Uiso 1 1 calc R . .
C33_1 C 0.53816(19) 0.11292(4) 0.43778(15) 0.0300(5) Uani 1 1 d . . .
C34_1 C 0.6463(2) 0.11288(5) 0.48397(17) 0.0388(6) Uani 1 1 d . . .
H34_1 H 0.6836 0.1285 0.4999 0.047 Uiso 1 1 calc R . .
C35_1 C 0.7000(2) 0.09011(6) 0.5070(2) 0.0480(7) Uani 1 1 d . . .
H35_1 H 0.7744 0.0898 0.5383 0.058 Uiso 1 1 calc R . .
C36_1 C 0.6434(3) 0.06791(5) 0.48362(19) 0.0457(7) Uani 1 1 d . . .
H36_1 H 0.6802 0.0523 0.4999 0.055 Uiso 1 1 calc R . .
C41_1 C 0.3901(3) -0.01597(6) 0.3541(2) 0.0498(7) Uani 1 1 d . . .
C47_1 C 0.3981(3) 0.01174(7) 0.3820(2) 0.0615(9) Uani 1 1 d . . .
O41_1 O 0.4916(2) 0.02059(4) 0.40376(18) 0.0658(6) Uani 1 1 d . . .
H41_1 H 0.498(3) 0.0393(8) 0.423(3) 0.079 Uiso 1 1 d . . .
O42_1 O 0.3216(3) 0.02302(6) 0.3873(3) 0.1196(14) Uani 1 1 d . . .
C42_1 C 0.2922(3) -0.02587(7) 0.3073(3) 0.0687(10) Uani 1 1 d . . .
H42_1 H 0.2301 -0.0156 0.2946 0.082 Uiso 1 1 calc R . .
C43_1 C 0.2839(3) -0.05089(7) 0.2785(2) 0.0647(9) Uani 1 1 d . . .
H43_1 H 0.2165 -0.0578 0.2453 0.078 Uiso 1 1 calc R . .
C44_1 C 0.3749(3) -0.06542(5) 0.29883(18) 0.0451(7) Uani 1 1 d . . .
N44_1 N 0.3662(2) -0.09193(5) 0.26915(17) 0.0540(7) Uani 1 1 d . . .
O44_1 O 0.2766(2) -0.10063(5) 0.2348(2) 0.0834(8) Uani 1 1 d . . .
O45_1 O 0.4489(2) -0.10376(4) 0.27951(17) 0.0678(7) Uani 1 1 d . . .
C45_1 C 0.4732(3) -0.05603(6) 0.34649(19) 0.0463(7) Uani 1 1 d . . .
H45_1 H 0.5352 -0.0663 0.3604 0.056 Uiso 1 1 calc R . .
C46_1 C 0.4794(3) -0.03087(5) 0.37391(18) 0.0455(7) Uani 1 1 d . . .
H46_1 H 0.5467 -0.0239 0.4069 0.055 Uiso 1 1 calc R . .
C11_2 C 0.28076(19) 0.15769(4) 0.02065(15) 0.0299(5) Uani 1 1 d . . .
C12_2 C 0.17956(19) 0.16828(4) 0.00523(14) 0.0281(5) Uani 1 1 d . . .
O12_2 O 0.10066(13) 0.16500(3) -0.07519(10) 0.0305(4) Uani 1 1 d . . .
C13_2 C 0.15782(18) 0.18418(4) 0.06510(14) 0.0271(5) Uani 1 1 d . . .
C14_2 C 0.24050(19) 0.18891(4) 0.14267(15) 0.0283(5) Uani 1 1 d . D .
H14_2 H 0.2255 0.1985 0.1863 0.034 Uiso 1 1 calc R . .
C15_2 C 0.34375(19) 0.18022(5) 0.15928(15) 0.0308(5) Uani 1 1 d . . .
C16_2 C 0.36392(19) 0.16450(5) 0.09702(15) 0.0324(5) Uani 1 1 d . D .
O16_2 O 0.46852(13) 0.15891(4) 0.10597(11) 0.0397(4) Uani 1 1 d . . .
C21_2 C 0.05020(18) 0.19710(4) 0.04531(14) 0.0265(5) Uani 1 1 d . . .
H21_2 H 0.0105 0.1945 -0.0180 0.032 Uiso 1 1 calc R . .
C22_2 C 0.06058(19) 0.22588(4) 0.06022(14) 0.0287(5) Uani 1 1 d . . .
H22A_2 H -0.0115 0.2332 0.0473 0.034 Uiso 1 1 calc R . .
H22B_2 H 0.1011 0.2292 0.1223 0.034 Uiso 1 1 calc R . .
C23_2 C 0.1162(2) 0.23924(5) 0.00467(16) 0.0351(5) Uani 1 1 d . . .
H23A_2 H 0.1896 0.2325 0.0193 0.042 Uiso 1 1 calc R . .
H23B_2 H 0.0774 0.2356 -0.0574 0.042 Uiso 1 1 calc R . .
C24_2 C 0.1209(2) 0.26786(5) 0.01876(18) 0.0386(6) Uani 1 1 d . . .
H24A_2 H 0.0472 0.2746 -0.0026 0.046 Uiso 1 1 calc R . .
H24B_2 H 0.1504 0.2712 0.0820 0.046 Uiso 1 1 calc R . .
C25_2 C 0.1867(2) 0.28233(5) -0.02523(19) 0.0444(7) Uani 1 1 d . . .
H25A_2 H 0.1546 0.2801 -0.0890 0.053 Uiso 1 1 calc R . .
H25B_2 H 0.2596 0.2751 -0.0067 0.053 Uiso 1 1 calc R . .
C26_2 C 0.1934(3) 0.31048(6) -0.0038(2) 0.0605(9) Uani 1 1 d . . .
H26A_2 H 0.2366 0.3190 -0.0336 0.073 Uiso 1 1 calc R . .
H26B_2 H 0.2264 0.3128 0.0592 0.073 Uiso 1 1 calc R . .
H26C_2 H 0.1214 0.3178 -0.0232 0.073 Uiso 1 1 calc R . .
C27_2 C 0.0409(2) 0.14150(5) -0.09005(16) 0.0344(5) Uani 1 1 d . . .
H27A_2 H 0.0895 0.1273 -0.0907 0.041 Uiso 1 1 calc R . .
H27B_2 H -0.0152 0.1422 -0.1481 0.041 Uiso 1 1 calc R . .
C28_2 C -0.01045(19) 0.13595(4) -0.02343(16) 0.0319(5) Uani 1 1 d . . .
H28A_2 H -0.0466 0.1193 -0.0357 0.038 Uiso 1 1 calc R . .
H28B_2 H 0.0448 0.1352 0.0350 0.038 Uiso 1 1 calc R . .
N31_2 N 0.31912(18) 0.09953(4) -0.10043(14) 0.0388(5) Uani 1 1 d . . .
C32_2 C 0.31451(19) 0.11519(5) -0.03677(16) 0.0337(5) Uani 1 1 d . . .
H32_2 H 0.3246 0.1082 0.0190 0.040 Uiso 1 1 calc R . .
C33_2 C 0.29588(19) 0.14101(5) -0.04823(15) 0.0332(5) Uani 1 1 d . . .
C34_2 C 0.2790(2) 0.15069(6) -0.13100(17) 0.0430(6) Uani 1 1 d . . .
H34_2 H 0.2646 0.1682 -0.1422 0.052 Uiso 1 1 calc R . .
C35_2 C 0.2831(3) 0.13479(6) -0.19675(18) 0.0510(7) Uani 1 1 d . . .
H35_2 H 0.2719 0.1413 -0.2534 0.061 Uiso 1 1 calc R . .
C36_2 C 0.3038(2) 0.10939(6) -0.17904(17) 0.0465(7) Uani 1 1 d . . .
H36_2 H 0.3074 0.0985 -0.2243 0.056 Uiso 1 1 calc R . .
C41_2 C 0.4435(2) 0.01634(5) -0.12718(15) 0.0338(5) Uani 1 1 d . . .
C47_2 C 0.4162(2) 0.04421(5) -0.13375(15) 0.0364(6) Uani 1 1 d . . .
O41_2 O 0.35244(16) 0.05063(4) -0.09087(13) 0.0445(5) Uani 1 1 d . . .
H41_2 H 0.338(3) 0.0679(7) -0.096(2) 0.053 Uiso 1 1 d . . .
O42_2 O 0.45187(17) 0.05877(4) -0.17440(13) 0.0459(5) Uani 1 1 d . . .
C42_2 C 0.5242(2) 0.00801(5) -0.15654(16) 0.0368(6) Uani 1 1 d . . .
H42_2 H 0.5602 0.0198 -0.1810 0.044 Uiso 1 1 calc R . .
C43_2 C 0.5524(2) -0.01744(5) -0.15024(16) 0.0378(6) Uani 1 1 d . . .
H43_2 H 0.6075 -0.0234 -0.1701 0.045 Uiso 1 1 calc R . .
C44_2 C 0.4979(2) -0.03400(5) -0.11409(16) 0.0362(6) Uani 1 1 d . . .
N44_2 N 0.52856(19) -0.06088(5) -0.10480(15) 0.0429(5) Uani 1 1 d . . .
O44_2 O 0.60621(17) -0.06752(4) -0.12364(15) 0.0541(5) Uani 1 1 d . . .
O45_2 O 0.47534(19) -0.07554(4) -0.07848(16) 0.0578(6) Uani 1 1 d . . .
C45_2 C 0.4165(2) -0.02621(5) -0.08534(16) 0.0364(6) Uani 1 1 d . . .
H45_2 H 0.3801 -0.0380 -0.0615 0.044 Uiso 1 1 calc R . .
C46_2 C 0.3895(2) -0.00075(5) -0.09224(16) 0.0358(6) Uani 1 1 d . . .
H46_2 H 0.3338 0.0051 -0.0730 0.043 Uiso 1 1 calc R . .
C11_3 C -0.14756(18) 0.15282(4) 0.09758(15) 0.0282(5) Uani 1 1 d . . .
C12_3 C -0.14154(18) 0.16146(4) 0.17950(15) 0.0290(5) Uani 1 1 d . . .
O12_3 O -0.20799(13) 0.15098(3) 0.22009(10) 0.0331(4) Uani 1 1 d . . .
C13_3 C -0.07412(18) 0.18143(4) 0.21980(14) 0.0272(5) Uani 1 1 d . . .
C14_3 C -0.01232(18) 0.19258(4) 0.17603(14) 0.0268(5) Uani 1 1 d . . .
H14_3 H 0.0332 0.2063 0.2028 0.032 Uiso 1 1 calc R . .
C15_3 C -0.01466(18) 0.18437(4) 0.09431(14) 0.0260(5) Uani 1 1 d . . .
C16_3 C -0.08147(18) 0.16405(4) 0.05696(14) 0.0273(5) Uani 1 1 d . . .
O16_3 O -0.08720(13) 0.15543(3) -0.02480(10) 0.0293(3) Uani 1 1 d . . .
C21_3 C -0.07470(19) 0.19116(4) 0.30727(14) 0.0291(5) Uani 1 1 d . F .
H21_3 H -0.1470 0.1876 0.3104 0.035 Uiso 1 1 calc R . .
C22_3 C -0.0568(2) 0.21999(4) 0.31833(15) 0.0335(5) Uani 1 1 d D . .
H22A_3 H 0.0182 0.2239 0.3245 0.040 Uiso 1 1 calc R E 1
H22B_3 H -0.1033 0.2287 0.2653 0.040 Uiso 1 1 calc R E 1
C23A_3 C -0.0798(2) 0.23033(5) 0.39630(19) 0.0469(7) Uani 0.684(5) 1 d PD F 1
H23A_3 H -0.0441 0.2194 0.4471 0.056 Uiso 0.684(5) 1 calc PR F 1
H23B_3 H -0.1575 0.2294 0.3849 0.056 Uiso 0.684(5) 1 calc PR F 1
C24A_3 C -0.0429(4) 0.25789(6) 0.4195(3) 0.0555(13) Uani 0.684(5) 1 d PD F 1
H24A_3 H -0.0613 0.2628 0.4711 0.067 Uiso 0.684(5) 1 calc PR F 1
H24B_3 H 0.0359 0.2582 0.4368 0.067 Uiso 0.684(5) 1 calc PR F 1
C25A_3 C -0.0873(5) 0.27795(8) 0.3500(3) 0.0627(14) Uani 0.684(5) 1 d PD F 1
H25A_3 H -0.1650 0.2797 0.3378 0.075 Uiso 0.684(5) 1 calc PR F 1
H25B_3 H -0.0762 0.2726 0.2956 0.075 Uiso 0.684(5) 1 calc PR F 1
C26A_3 C -0.0320(9) 0.30372(10) 0.3799(11) 0.089(2) Uani 0.684(5) 1 d PD F 1
H26A_3 H -0.0480 0.3152 0.3299 0.107 Uiso 0.684(5) 1 calc PR F 1
H26B_3 H 0.0453 0.3012 0.4049 0.107 Uiso 0.684(5) 1 calc PR F 1
H26C_3 H -0.0582 0.3111 0.4239 0.107 Uiso 0.684(5) 1 calc PR F 1
C23B_3 C -0.0798(2) 0.23033(5) 0.39630(19) 0.0469(7) Uani 0.316(5) 1 d PD F 2
H23C_3 H -0.0173 0.2268 0.4488 0.056 Uiso 0.316(5) 1 calc PR F 2
H23D_3 H -0.1410 0.2208 0.4024 0.056 Uiso 0.316(5) 1 calc PR F 2
C24B_3 C -0.1046(8) 0.25841(8) 0.3951(7) 0.0555(13) Uani 0.316(5) 1 d PD F 2
H24C_3 H -0.1065 0.2636 0.4527 0.067 Uiso 0.316(5) 1 calc PR F 2
H24D_3 H -0.1757 0.2617 0.3514 0.067 Uiso 0.316(5) 1 calc PR F 2
C25B_3 C -0.0200(10) 0.27403(16) 0.3727(9) 0.0627(14) Uani 0.316(5) 1 d PD F 2
H25C_3 H -0.0159 0.2683 0.3162 0.075 Uiso 0.316(5) 1 calc PR F 2
H25D_3 H 0.0507 0.2713 0.4178 0.075 Uiso 0.316(5) 1 calc PR F 2
C26B_3 C -0.048(2) 0.30249(17) 0.368(3) 0.089(2) Uani 0.316(5) 1 d PD F 2
H26D_3 H -0.0653 0.3084 0.3076 0.107 Uiso 0.316(5) 1 calc PR F 2
H26E_3 H 0.0124 0.3121 0.4058 0.107 Uiso 0.316(5) 1 calc PR F 2
H26F_3 H -0.1104 0.3050 0.3862 0.107 Uiso 0.316(5) 1 calc PR F 2
C27_3 C -0.1593(2) 0.13054(5) 0.27891(16) 0.0366(6) Uani 1 1 d . . .
H27A_3 H -0.0814 0.1306 0.2906 0.044 Uiso 1 1 calc R . .
H27B_3 H -0.1881 0.1141 0.2513 0.044 Uiso 1 1 calc R . .
C28_3 C -0.1804(2) 0.13306(5) 0.36342(17) 0.0380(6) Uani 1 1 d . F .
H28A_3 H -0.2585 0.1331 0.3508 0.046 Uiso 1 1 calc R . .
H28B_3 H -0.1511 0.1179 0.3996 0.046 Uiso 1 1 calc R . .
N31_3 N -0.27532(18) 0.09193(4) -0.00610(14) 0.0378(5) Uani 1 1 d . . .
C32_3 C -0.2045(2) 0.10851(5) 0.04290(17) 0.0352(5) Uani 1 1 d . . .
H32_3 H -0.1347 0.1027 0.0751 0.042 Uiso 1 1 calc R . .
C33_3 C -0.22893(19) 0.13386(4) 0.04846(15) 0.0296(5) Uani 1 1 d . . .
C34_3 C -0.3316(2) 0.14174(5) 0.00264(17) 0.0362(6) Uani 1 1 d . . .
H34_3 H -0.3518 0.1589 0.0061 0.043 Uiso 1 1 calc R . .
C35_3 C -0.4050(2) 0.12449(5) -0.04854(17) 0.0400(6) Uani 1 1 d . . .
H35_3 H -0.4757 0.1297 -0.0808 0.048 Uiso 1 1 calc R . .
C36_3 C -0.3737(2) 0.09990(5) -0.05161(16) 0.0372(6) Uani 1 1 d . . .
H36_3 H -0.4234 0.0881 -0.0872 0.045 Uiso 1 1 calc R . .
C41_3 C -0.1071(2) 0.01187(5) 0.04662(18) 0.0372(6) Uani 1 1 d . . .
C47_3 C -0.1297(2) 0.03987(5) 0.03924(19) 0.0413(6) Uani 1 1 d . . .
O41_3 O -0.22717(16) 0.04534(4) -0.00928(15) 0.0500(5) Uani 1 1 d . . .
H41_3 H -0.246(3) 0.0682(7) -0.009(2) 0.060 Uiso 1 1 d . . .
O42_3 O -0.06183(17) 0.05529(4) 0.07661(15) 0.0547(5) Uani 1 1 d . . .
C42_3 C -0.0113(2) 0.00300(5) 0.10371(19) 0.0427(6) Uani 1 1 d . . .
H42_3 H 0.0409 0.0147 0.1369 0.051 Uiso 1 1 calc R . .
C43_3 C 0.0094(2) -0.02280(5) 0.11295(19) 0.0443(6) Uani 1 1 d . . .
H43_3 H 0.0752 -0.0289 0.1522 0.053 Uiso 1 1 calc R . .
C44_3 C -0.0675(2) -0.03935(5) 0.06389(18) 0.0383(6) Uani 1 1 d . . .
N44_3 N -0.0470(2) -0.06674(4) 0.07371(17) 0.0456(6) Uani 1 1 d . . .
O44_3 O 0.03816(19) -0.07395(4) 0.12613(15) 0.0584(6) Uani 1 1 d . . .
O45_3 O -0.11541(18) -0.08124(4) 0.02921(16) 0.0591(6) Uani 1 1 d . . .
C45_3 C -0.1633(2) -0.03122(5) 0.00531(19) 0.0405(6) Uani 1 1 d . . .
H45_3 H -0.2146 -0.0430 -0.0284 0.049 Uiso 1 1 calc R . .
C46_3 C -0.1824(2) -0.00543(5) -0.00285(18) 0.0387(6) Uani 1 1 d . . .
H46_3 H -0.2478 0.0006 -0.0428 0.046 Uiso 1 1 calc R . .
C11_4 C 0.04606(19) 0.14731(5) 0.50456(15) 0.0302(5) Uani 1 1 d . . .
C12_4 C 0.15522(19) 0.15215(5) 0.52316(14) 0.0300(5) Uani 1 1 d . . .
O12_4 O 0.22897(14) 0.14220(4) 0.59773(11) 0.0381(4) Uani 1 1 d . . .
C13_4 C 0.19011(18) 0.16980(4) 0.47436(14) 0.0272(5) Uani 1 1 d . . .
C14_4 C 0.11423(18) 0.18110(4) 0.40332(14) 0.0274(5) Uani 1 1 d . F .
H14_4 H 0.1376 0.1925 0.3684 0.033 Uiso 1 1 calc R . .
C15_4 C 0.00598(18) 0.17649(4) 0.38122(14) 0.0273(5) Uani 1 1 d . . .
C16_4 C -0.02725(19) 0.15931(4) 0.43188(15) 0.0291(5) Uani 1 1 d . F .
O16_4 O -0.13558(13) 0.15553(3) 0.41326(10) 0.0340(4) Uani 1 1 d . . .
C21_4 C 0.30556(18) 0.17906(5) 0.50336(14) 0.0297(5) Uani 1 1 d . H .
H21_4 H 0.3424 0.1715 0.5620 0.036 Uiso 1 1 calc R . .
C22_4 C 0.3107(2) 0.20805(5) 0.51556(16) 0.0363(6) Uani 1 1 d D . .
H22A_4 H 0.3862 0.2135 0.5334 0.044 Uiso 1 1 calc R G 1
H22B_4 H 0.2723 0.2162 0.4589 0.044 Uiso 1 1 calc R G 1
C23A_4 C 0.2639(2) 0.21741(5) 0.5816(2) 0.0616(10) Uani 0.684(4) 1 d PD H 1
H23A_4 H 0.3097 0.2123 0.6407 0.074 Uiso 0.684(4) 1 calc PR H 1
H23B_4 H 0.1921 0.2100 0.5700 0.074 Uiso 0.684(4) 1 calc PR H 1
C24A_4 C 0.2564(3) 0.24730(6) 0.5750(3) 0.0486(12) Uani 0.684(4) 1 d PD H 1
H24A_4 H 0.3293 0.2545 0.5964 0.058 Uiso 0.684(4) 1 calc PR H 1
H24B_4 H 0.2235 0.2522 0.5131 0.058 Uiso 0.684(4) 1 calc PR H 1
C25A_4 C 0.1913(3) 0.25885(6) 0.6267(3) 0.0473(9) Uani 0.684(4) 1 d PD H 1
H25A_4 H 0.1197 0.2509 0.6076 0.057 Uiso 0.684(4) 1 calc PR H 1
H25B_4 H 0.2265 0.2548 0.6891 0.057 Uiso 0.684(4) 1 calc PR H 1
C26A_4 C 0.1786(4) 0.28760(7) 0.6163(4) 0.0601(14) Uani 0.684(4) 1 d PD H 1
H26A_4 H 0.1305 0.2937 0.6460 0.072 Uiso 0.684(4) 1 calc PR H 1
H26B_4 H 0.1488 0.2918 0.5543 0.072 Uiso 0.684(4) 1 calc PR H 1
H26C_4 H 0.2485 0.2957 0.6417 0.072 Uiso 0.684(4) 1 calc PR H 1
C23B_4 C 0.2639(2) 0.21741(5) 0.5816(2) 0.0616(10) Uani 0.316(4) 1 d PD H 2
H23C_4 H 0.2893 0.2057 0.6319 0.074 Uiso 0.316(4) 1 calc PR H 2
H23D_4 H 0.1858 0.2149 0.5559 0.074 Uiso 0.316(4) 1 calc PR H 2
C24B_4 C 0.2806(7) 0.24385(10) 0.6181(5) 0.0486(12) Uani 0.316(4) 1 d PD H 2
H24C_4 H 0.3487 0.2511 0.6170 0.058 Uiso 0.316(4) 1 calc PR H 2
H24D_4 H 0.2800 0.2442 0.6785 0.058 Uiso 0.316(4) 1 calc PR H 2
C25B_4 C 0.1839(6) 0.25832(11) 0.5557(6) 0.0473(9) Uani 0.316(4) 1 d PD H 2
H25C_4 H 0.1768 0.2545 0.4946 0.057 Uiso 0.316(4) 1 calc PR H 2
H25D_4 H 0.1177 0.2528 0.5652 0.057 Uiso 0.316(4) 1 calc PR H 2
C26B_4 C 0.1999(9) 0.28687(12) 0.5724(9) 0.0601(14) Uani 0.316(4) 1 d PD H 2
H26D_4 H 0.2657 0.2898 0.6215 0.090 Uiso 0.316(4) 1 calc PR H 2
H26E_4 H 0.1391 0.2938 0.5860 0.090 Uiso 0.316(4) 1 calc PR H 2
H26F_4 H 0.2050 0.2952 0.5204 0.090 Uiso 0.316(4) 1 calc PR H 2
C27_4 C 0.2841(2) 0.11903(6) 0.5930(2) 0.0479(7) Uani 1 1 d . . .
H27A_4 H 0.2341 0.1047 0.5874 0.057 Uiso 1 1 calc R . .
H27B_4 H 0.3433 0.1168 0.6488 0.057 Uiso 1 1 calc R . .
C28_4 C 0.3291(2) 0.11704(5) 0.52124(18) 0.0407(6) Uani 1 1 d . . .
H28A_4 H 0.3500 0.0992 0.5163 0.049 Uiso 1 1 calc R . .
H28B_4 H 0.2736 0.1218 0.4656 0.049 Uiso 1 1 calc R . .
N31_4 N 0.00165(18) 0.09773(4) 0.65652(14) 0.0397(5) Uani 1 1 d . . .
C32_4 C 0.0333(2) 0.10912(5) 0.59569(16) 0.0359(6) Uani 1 1 d . . .
H32_4 H 0.0774 0.0998 0.5713 0.043 Uiso 1 1 calc R . .
C33_4 C 0.0051(2) 0.13362(5) 0.56683(15) 0.0336(5) Uani 1 1 d . . .
C34_4 C -0.0630(2) 0.14630(5) 0.60180(16) 0.0404(6) Uani 1 1 d . . .
H34_4 H -0.0857 0.1631 0.5833 0.048 Uiso 1 1 calc R . .
C35_4 C -0.0979(2) 0.13465(6) 0.66325(17) 0.0446(7) Uani 1 1 d . . .
H35_4 H -0.1452 0.1431 0.6864 0.054 Uiso 1 1 calc R . .
C36_4 C -0.0623(2) 0.11048(6) 0.69002(17) 0.0425(6) Uani 1 1 d . . .
H36_4 H -0.0838 0.1026 0.7337 0.051 Uiso 1 1 calc R . .
C41_4 C 0.1804(2) 0.01824(5) 0.69494(17) 0.0389(6) Uani 1 1 d . . .
C47_4 C 0.1482(2) 0.04544(5) 0.67873(18) 0.0426(6) Uani 1 1 d . . .
O41_4 O 0.07295(17) 0.05226(4) 0.70882(14) 0.0509(5) Uani 1 1 d . . .
H41_4 H 0.051(3) 0.0696(7) 0.694(2) 0.061 Uiso 1 1 d . . .
O42_4 O 0.18786(19) 0.05962(4) 0.63909(17) 0.0613(6) Uani 1 1 d . . .
C42_4 C 0.2636(2) 0.00928(6) 0.66972(18) 0.0445(6) Uani 1 1 d . . .
H42_4 H 0.3004 0.0205 0.6443 0.053 Uiso 1 1 calc R . .
C43_4 C 0.2929(2) -0.01601(6) 0.68159(18) 0.0492(7) Uani 1 1 d . . .
H43_4 H 0.3494 -0.0224 0.6642 0.059 Uiso 1 1 calc R . .
C44_4 C 0.2381(3) -0.03174(5) 0.71933(19) 0.0490(7) Uani 1 1 d . . .
N44_4 N 0.2713(3) -0.05853(6) 0.7355(2) 0.0700(9) Uani 1 1 d . . .
O44_4 O 0.3423(3) -0.06616(5) 0.71038(17) 0.0912(10) Uani 1 1 d . . .
O45_4 O 0.2292(3) -0.07148(5) 0.7786(3) 0.1116(13) Uani 1 1 d . . .
C45_4 C 0.1556(2) -0.02342(6) 0.7453(2) 0.0488(7) Uani 1 1 d . . .
H45_4 H 0.1195 -0.0347 0.7712 0.059 Uiso 1 1 calc R . .
C46_4 C 0.1270(2) 0.00178(5) 0.73266(18) 0.0432(6) Uani 1 1 d . . .
H46_4 H 0.0701 0.0080 0.7498 0.052 Uiso 1 1 calc R . .

loop_
_atom_site_aniso_label
_atom_site_aniso_U_11
_atom_site_aniso_U_22
_atom_site_aniso_U_33
_atom_site_aniso_U_23
_atom_site_aniso_U_13
_atom_site_aniso_U_12
C51 0.0389(14) 0.0337(14) 0.0342(13) -0.0031(10) 0.0070(11) 0.0004(11)
N51 0.0543(15) 0.0368(13) 0.0396(12) 0.0005(10) 0.0036(11) -0.0032(11)
O51 0.0747(16) 0.0478(13) 0.0657(15) 0.0087(11) -0.0227(13) 0.0025(12)
O52 0.0661(14) 0.0340(11) 0.0557(12) -0.0060(9) 0.0117(11) -0.0086(10)
C52 0.0397(15) 0.0437(16) 0.0522(17) -0.0186(13) -0.0025(13) -0.0001(12)
C53 0.0505(18) 0.056(2) 0.060(2) -0.0123(16) -0.0174(15) 0.0129(15)
C54 0.0593(19) 0.0395(16) 0.0583(19) -0.0006(14) 0.0021(15) 0.0136(14)
C55 0.0505(16) 0.0353(15) 0.0497(16) -0.0057(12) 0.0064(13) -0.0042(13)
C56 0.0422(15) 0.0415(15) 0.0373(14) -0.0046(11) -0.0037(12) -0.0048(12)
C61A 0.026(5) 0.039(2) 0.029(5) -0.002(3) -0.007(4) 0.002(3)
C62A 0.036(7) 0.070(4) 0.030(6) 0.003(4) 0.007(6) 0.010(4)
C63A 0.036(2) 0.059(3) 0.046(2) 0.017(3) 0.0066(18) 0.000(3)
C64A 0.026(8) 0.041(2) 0.040(6) 0.010(3) -0.008(6) 0.006(3)
C65A 0.018(6) 0.046(2) 0.026(5) -0.001(2) -0.011(5) 0.010(3)
C66A 0.029(6) 0.050(2) 0.022(6) 0.002(3) 0.000(6) -0.002(3)
C61B 0.029(6) 0.050(2) 0.022(6) 0.002(3) 0.000(6) -0.002(3)
C62B 0.026(5) 0.039(2) 0.029(5) -0.002(3) -0.007(4) 0.002(3)
C63B 0.036(7) 0.070(4) 0.030(6) 0.003(4) 0.007(6) 0.010(4)
C64B 0.036(2) 0.059(3) 0.046(2) 0.017(3) 0.0066(18) 0.000(3)
C65B 0.026(8) 0.041(2) 0.040(6) 0.010(3) -0.008(6) 0.006(3)
C66B 0.018(6) 0.046(2) 0.026(5) -0.001(2) -0.011(5) 0.010(3)
O1W 0.211(5) 0.114(3) 0.132(4) -0.020(3) 0.086(4) -0.030(3)
C11_1 0.0257(11) 0.0271(12) 0.0295(11) -0.0020(9) 0.0056(9) 0.0009(9)
C12_1 0.0253(11) 0.0334(13) 0.0258(11) -0.0026(9) 0.0069(9) -0.0019(9)
O12_1 0.0276(8) 0.0474(10) 0.0276(8) -0.0017(7) 0.0091(7) 0.0033(7)
C13_1 0.0245(11) 0.0344(13) 0.0230(11) 0.0003(9) 0.0011(9) -0.0015(9)
C14_1 0.0278(11) 0.0276(12) 0.0263(11) -0.0005(9) 0.0015(9) 0.0013(9)
C15_1 0.0248(11) 0.0310(12) 0.0230(10) -0.0032(9) 0.0010(9) 0.0024(9)
C16_1 0.0279(11) 0.0320(12) 0.0256(11) 0.0029(9) 0.0066(9) 0.0017(10)
O16_1 0.0366(9) 0.0453(10) 0.0340(9) 0.0148(8) 0.0161(8) 0.0121(8)
C21_1 0.0268(12) 0.0430(15) 0.0304(12) 0.0070(10) 0.0046(10) -0.0036(10)
C22_1 0.0439(15) 0.0420(16) 0.0433(15) 0.0077(12) -0.0012(12) -0.0144(12)
C23A_1 0.066(2) 0.072(2) 0.087(3) 0.043(2) 0.014(2) -0.0196(19)
C24A_1 0.136(5) 0.070(3) 0.084(3) 0.033(2) -0.009(3) -0.047(3)
C25A_1 0.316(12) 0.113(5) 0.053(3) 0.010(3) -0.015(5) -0.149(7)
C26A_1 0.344(15) 0.085(5) 0.077(5) -0.023(4) 0.026(7) -0.109(8)
C23B_1 0.066(2) 0.072(2) 0.087(3) 0.043(2) 0.014(2) -0.0196(19)
C24B_1 0.136(5) 0.070(3) 0.084(3) 0.033(2) -0.009(3) -0.047(3)
C25B_1 0.316(12) 0.113(5) 0.053(3) 0.010(3) -0.015(5) -0.149(7)
C26B_1 0.344(15) 0.085(5) 0.077(5) -0.023(4) 0.026(7) -0.109(8)
C27_1 0.0351(13) 0.0371(14) 0.0316(12) 0.0002(10) 0.0107(10) 0.0081(11)
C28_1 0.0328(13) 0.0538(17) 0.0311(13) 0.0030(11) 0.0120(10) 0.0123(12)
N31_1 0.0589(15) 0.0283(11) 0.0481(13) -0.0003(9) 0.0241(12) 0.0026(10)
C32_1 0.0415(14) 0.0321(13) 0.0427(14) -0.0007(11) 0.0171(12) 0.0016(11)
C33_1 0.0336(12) 0.0289(12) 0.0284(11) 0.0014(9) 0.0118(10) 0.0039(10)
C34_1 0.0373(14) 0.0320(13) 0.0437(14) 0.0004(11) 0.0092(11) 0.0043(11)
C35_1 0.0443(16) 0.0438(16) 0.0485(16) 0.0026(13) 0.0062(13) 0.0148(13)
C36_1 0.0612(18) 0.0340(15) 0.0442(15) 0.0061(12) 0.0210(14) 0.0167(13)
C41_1 0.0631(19) 0.0398(16) 0.0466(16) -0.0033(12) 0.0185(14) 0.0016(14)
C47_1 0.061(2) 0.053(2) 0.066(2) -0.0119(16) 0.0160(17) 0.0150(17)
O41_1 0.0777(17) 0.0393(12) 0.0846(17) -0.0113(11) 0.0330(14) -0.0050(12)
O42_1 0.080(2) 0.074(2) 0.195(4) -0.059(2) 0.033(2) 0.0102(16)
C42_1 0.066(2) 0.0477(19) 0.078(2) -0.0143(17) 0.0055(19) 0.0127(17)
C43_1 0.063(2) 0.0504(19) 0.066(2) -0.0133(16) 0.0038(17) 0.0012(16)
C44_1 0.0638(18) 0.0332(14) 0.0396(14) -0.0003(11) 0.0193(13) 0.0022(13)
N44_1 0.0729(19) 0.0354(13) 0.0523(15) -0.0027(11) 0.0195(14) -0.0031(13)
O44_1 0.0843(19) 0.0517(15) 0.106(2) -0.0260(14) 0.0210(17) -0.0107(14)
O45_1 0.0856(18) 0.0387(12) 0.0798(17) 0.0016(11) 0.0292(14) 0.0157(12)
C45_1 0.0572(18) 0.0412(16) 0.0443(15) 0.0030(12) 0.0220(14) 0.0032(13)
C46_1 0.0578(17) 0.0436(16) 0.0400(14) -0.0031(12) 0.0230(13) -0.0062(13)
C11_2 0.0350(12) 0.0298(12) 0.0260(11) 0.0076(9) 0.0114(10) 0.0033(10)
C12_2 0.0312(12) 0.0284(12) 0.0230(10) 0.0040(9) 0.0068(9) -0.0004(9)
O12_2 0.0348(9) 0.0286(8) 0.0238(8) 0.0012(6) 0.0046(7) 0.0006(7)
C13_2 0.0309(12) 0.0235(11) 0.0250(11) 0.0044(9) 0.0070(9) -0.0006(9)
C14_2 0.0324(12) 0.0273(12) 0.0244(11) 0.0041(9) 0.0085(9) -0.0003(9)
C15_2 0.0305(12) 0.0357(13) 0.0241(11) 0.0079(9) 0.0065(9) -0.0010(10)
C16_2 0.0290(12) 0.0404(14) 0.0291(12) 0.0114(10) 0.0114(10) 0.0033(10)
O16_2 0.0292(9) 0.0580(12) 0.0332(9) 0.0118(8) 0.0123(7) 0.0064(8)
C21_2 0.0302(12) 0.0266(12) 0.0206(10) 0.0027(8) 0.0057(9) 0.0023(9)
C22_2 0.0346(12) 0.0260(12) 0.0250(11) 0.0030(9) 0.0094(9) 0.0018(10)
C23_2 0.0418(14) 0.0317(13) 0.0340(12) 0.0050(10) 0.0159(11) 0.0015(11)
C24_2 0.0386(14) 0.0320(13) 0.0471(15) 0.0083(11) 0.0173(12) 0.0020(11)
C25_2 0.0372(14) 0.0477(16) 0.0468(15) 0.0175(13) 0.0123(12) -0.0019(12)
C26_2 0.0511(18) 0.0454(18) 0.077(2) 0.0252(16) 0.0110(16) -0.0094(14)
C27_2 0.0375(13) 0.0294(13) 0.0324(12) -0.0057(10) 0.0069(10) 0.0008(10)
C28_2 0.0347(13) 0.0234(12) 0.0350(12) -0.0018(9) 0.0086(10) 0.0024(10)
N31_2 0.0413(12) 0.0416(13) 0.0337(11) 0.0006(9) 0.0130(9) 0.0051(10)
C32_2 0.0328(12) 0.0394(14) 0.0281(12) 0.0037(10) 0.0094(10) 0.0044(10)
C33_2 0.0324(12) 0.0399(14) 0.0278(12) 0.0038(10) 0.0108(10) 0.0054(10)
C34_2 0.0542(16) 0.0446(16) 0.0325(13) 0.0091(11) 0.0177(12) 0.0132(13)
C35_2 0.068(2) 0.0576(19) 0.0279(13) 0.0082(12) 0.0175(13) 0.0167(16)
C36_2 0.0566(17) 0.0523(17) 0.0305(13) -0.0009(12) 0.0145(12) 0.0103(14)
C41_2 0.0339(13) 0.0391(14) 0.0249(11) -0.0057(10) 0.0056(10) -0.0001(10)
C47_2 0.0377(13) 0.0427(15) 0.0255(12) -0.0056(10) 0.0064(10) -0.0025(11)
O41_2 0.0557(12) 0.0369(10) 0.0476(11) -0.0002(8) 0.0263(9) 0.0065(9)
O42_2 0.0579(12) 0.0407(11) 0.0439(11) -0.0033(8) 0.0234(9) -0.0030(9)
C42_2 0.0377(13) 0.0425(15) 0.0299(12) -0.0018(10) 0.0111(10) -0.0021(11)
C43_2 0.0355(13) 0.0456(15) 0.0329(13) -0.0037(11) 0.0122(11) 0.0038(11)
C44_2 0.0371(13) 0.0377(14) 0.0311(12) -0.0021(10) 0.0080(10) 0.0025(11)
N44_2 0.0438(13) 0.0433(13) 0.0398(12) 0.0000(10) 0.0120(10) 0.0056(11)
O44_2 0.0511(12) 0.0511(12) 0.0644(14) 0.0016(10) 0.0253(11) 0.0150(10)
O45_2 0.0664(14) 0.0427(12) 0.0723(15) 0.0064(10) 0.0340(12) 0.0033(10)
C45_2 0.0368(13) 0.0398(14) 0.0319(12) -0.0025(10) 0.0107(10) -0.0017(11)
C46_2 0.0339(13) 0.0420(15) 0.0309(12) -0.0068(10) 0.0100(10) 0.0005(11)
C11_3 0.0282(11) 0.0227(11) 0.0291(11) 0.0030(9) 0.0037(9) 0.0029(9)
C12_3 0.0291(11) 0.0280(12) 0.0270(11) 0.0059(9) 0.0059(9) 0.0015(9)
O12_3 0.0314(8) 0.0360(9) 0.0301(8) 0.0055(7) 0.0081(7) -0.0028(7)
C13_3 0.0275(11) 0.0270(12) 0.0226(10) 0.0038(9) 0.0025(9) 0.0037(9)
C14_3 0.0262(11) 0.0239(11) 0.0252(11) 0.0018(9) 0.0018(9) 0.0028(9)
C15_3 0.0272(11) 0.0223(11) 0.0251(11) 0.0046(8) 0.0043(9) 0.0054(9)
C16_3 0.0295(11) 0.0249(11) 0.0230(10) 0.0009(8) 0.0032(9) 0.0050(9)
O16_3 0.0318(8) 0.0279(8) 0.0251(8) -0.0021(6) 0.0054(7) 0.0028(7)
C21_3 0.0279(11) 0.0331(13) 0.0233(11) 0.0020(9) 0.0050(9) 0.0029(10)
C22_3 0.0358(13) 0.0324(13) 0.0280(12) 0.0025(10) 0.0050(10) 0.0070(10)
C23A_3 0.0557(17) 0.0449(16) 0.0455(16) -0.0118(12) 0.0242(14) -0.0048(13)
C24A_3 0.077(4) 0.047(2) 0.042(3) -0.0068(18) 0.018(3) 0.020(3)
C25A_3 0.086(4) 0.046(2) 0.061(3) -0.010(2) 0.032(3) -0.010(3)
C26A_3 0.130(5) 0.051(2) 0.094(6) -0.007(2) 0.049(5) 0.014(3)
C23B_3 0.0557(17) 0.0449(16) 0.0455(16) -0.0118(12) 0.0242(14) -0.0048(13)
C24B_3 0.077(4) 0.047(2) 0.042(3) -0.0068(18) 0.018(3) 0.020(3)
C25B_3 0.086(4) 0.046(2) 0.061(3) -0.010(2) 0.032(3) -0.010(3)
C26B_3 0.130(5) 0.051(2) 0.094(6) -0.007(2) 0.049(5) 0.014(3)
C27_3 0.0443(14) 0.0291(13) 0.0345(13) 0.0044(10) 0.0107(11) -0.0052(11)
C28_3 0.0354(13) 0.0415(15) 0.0347(13) 0.0068(11) 0.0085(11) -0.0064(11)
N31_3 0.0403(12) 0.0286(11) 0.0433(12) -0.0016(9) 0.0127(10) -0.0034(9)
C32_3 0.0344(13) 0.0299(13) 0.0382(13) 0.0009(10) 0.0083(11) -0.0014(10)
C33_3 0.0325(12) 0.0278(12) 0.0268(11) 0.0004(9) 0.0081(10) -0.0022(10)
C34_3 0.0344(13) 0.0308(13) 0.0389(13) 0.0007(10) 0.0064(11) 0.0012(10)
C35_3 0.0325(13) 0.0424(15) 0.0375(14) 0.0012(11) 0.0017(11) -0.0011(11)
C36_3 0.0380(14) 0.0379(14) 0.0326(12) -0.0032(10) 0.0077(11) -0.0107(11)
C41_3 0.0402(14) 0.0318(13) 0.0434(14) -0.0011(11) 0.0193(12) -0.0035(11)
C47_3 0.0424(15) 0.0335(14) 0.0494(15) -0.0020(12) 0.0174(13) -0.0054(12)
O41_3 0.0422(11) 0.0296(10) 0.0698(14) -0.0049(9) 0.0080(10) -0.0014(8)
O42_3 0.0469(12) 0.0351(11) 0.0737(14) -0.0067(10) 0.0095(10) -0.0068(9)
C42_3 0.0441(15) 0.0364(14) 0.0456(15) -0.0027(12) 0.0127(12) -0.0059(12)
C43_3 0.0455(15) 0.0408(15) 0.0438(15) 0.0046(12) 0.0112(12) 0.0021(12)
C44_3 0.0443(15) 0.0304(13) 0.0446(14) 0.0041(11) 0.0208(12) 0.0005(11)
N44_3 0.0506(14) 0.0347(13) 0.0537(14) 0.0052(11) 0.0207(12) 0.0013(11)
O44_3 0.0645(14) 0.0428(12) 0.0600(13) 0.0111(10) 0.0106(11) 0.0102(10)
O45_3 0.0574(13) 0.0327(11) 0.0818(16) 0.0031(10) 0.0166(12) -0.0054(10)
C45_3 0.0390(14) 0.0326(14) 0.0520(16) -0.0021(11) 0.0179(12) -0.0047(11)
C46_3 0.0345(13) 0.0332(14) 0.0492(15) 0.0013(11) 0.0150(12) -0.0005(11)
C11_4 0.0355(12) 0.0310(12) 0.0247(11) 0.0015(9) 0.0110(10) 0.0050(10)
C12_4 0.0356(12) 0.0336(13) 0.0202(10) 0.0009(9) 0.0085(9) 0.0106(10)
O12_4 0.0362(9) 0.0510(11) 0.0275(8) 0.0140(7) 0.0114(7) 0.0187(8)
C13_4 0.0305(12) 0.0282(12) 0.0206(10) -0.0032(9) 0.0058(9) 0.0050(9)
C14_4 0.0323(12) 0.0259(11) 0.0215(10) -0.0004(8) 0.0059(9) 0.0019(9)
C15_4 0.0302(12) 0.0279(12) 0.0206(10) -0.0012(9) 0.0041(9) 0.0026(9)
C16_4 0.0297(12) 0.0318(12) 0.0253(11) 0.0000(9) 0.0085(9) 0.0035(10)
O16_4 0.0296(9) 0.0422(10) 0.0289(8) 0.0039(7) 0.0082(7) 0.0005(7)
C21_4 0.0267(11) 0.0357(13) 0.0214(10) -0.0011(9) 0.0014(9) 0.0055(10)
C22_4 0.0285(12) 0.0379(14) 0.0365(13) -0.0097(11) 0.0031(10) 0.0025(10)
C23A_4 0.0419(16) 0.066(2) 0.082(2) -0.0461(19) 0.0281(16) -0.0153(15)
C24A_4 0.037(2) 0.058(2) 0.045(3) -0.037(2) 0.006(2) -0.0147(18)
C25A_4 0.0394(19) 0.042(2) 0.059(2) -0.0191(19) 0.0148(19) -0.0052(16)
C26A_4 0.045(2) 0.043(2) 0.089(4) -0.013(3) 0.018(2) -0.0093(18)
C23B_4 0.0419(16) 0.066(2) 0.082(2) -0.0461(19) 0.0281(16) -0.0153(15)
C24B_4 0.037(2) 0.058(2) 0.045(3) -0.037(2) 0.006(2) -0.0147(18)
C25B_4 0.0394(19) 0.042(2) 0.059(2) -0.0191(19) 0.0148(19) -0.0052(16)
C26B_4 0.045(2) 0.043(2) 0.089(4) -0.013(3) 0.018(2) -0.0093(18)
C27_4 0.0476(16) 0.0529(17) 0.0496(16) 0.0240(13) 0.0249(13) 0.0237(14)
C28_4 0.0487(15) 0.0349(14) 0.0430(14) 0.0108(11) 0.0215(12) 0.0094(12)
N31_4 0.0405(12) 0.0387(12) 0.0386(12) 0.0091(9) 0.0118(10) 0.0004(10)
C32_4 0.0367(13) 0.0367(14) 0.0340(13) 0.0031(10) 0.0113(11) 0.0026(11)
C33_4 0.0357(13) 0.0392(14) 0.0249(11) 0.0050(10) 0.0090(10) 0.0050(11)
C34_4 0.0477(15) 0.0437(15) 0.0316(13) 0.0092(11) 0.0157(11) 0.0142(12)
C35_4 0.0482(16) 0.0578(18) 0.0331(13) 0.0074(12) 0.0206(12) 0.0115(13)
C36_4 0.0430(15) 0.0531(17) 0.0325(13) 0.0092(12) 0.0142(11) -0.0017(13)
C41_4 0.0386(14) 0.0389(14) 0.0340(13) 0.0010(11) 0.0054(11) -0.0002(11)
C47_4 0.0417(15) 0.0411(15) 0.0423(14) 0.0058(12) 0.0109(12) 0.0001(12)
O41_4 0.0590(13) 0.0397(11) 0.0608(13) 0.0172(9) 0.0290(11) 0.0126(10)
O42_4 0.0659(14) 0.0453(12) 0.0843(17) 0.0176(11) 0.0406(13) 0.0031(11)
C42_4 0.0453(15) 0.0499(17) 0.0349(14) 0.0010(12) 0.0094(12) 0.0021(13)
C43_4 0.0507(17) 0.0547(18) 0.0361(14) -0.0079(13) 0.0066(13) 0.0097(14)
C44_4 0.0596(18) 0.0338(15) 0.0403(15) -0.0091(12) -0.0005(13) 0.0034(13)
N44_4 0.084(2) 0.0395(16) 0.0692(19) -0.0100(14) 0.0035(17) 0.0062(16)
O44_4 0.141(3) 0.0711(18) 0.0578(15) -0.0044(13) 0.0283(17) 0.0523(19)
O45_4 0.115(3) 0.0365(14) 0.183(4) 0.0113(19) 0.051(3) -0.0013(16)
C45_4 0.0510(17) 0.0379(15) 0.0499(16) 0.0022(12) 0.0072(14) -0.0048(13)
C46_4 0.0433(15) 0.0396(15) 0.0429(15) 0.0036(12) 0.0098(12) 0.0002(12)

loop_
_atom_type_symbol
_atom_type_description
_atom_type_scat_dispersion_real
_atom_type_scat_dispersion_imag
_atom_type_scat_source
C C 0.0181 0.0091 'International Tables Vol C Tables 4.2.6.8 and 6.1.1.4'
H H 0.0000 0.0000 'International Tables Vol C Tables 4.2.6.8 and 6.1.1.4'
N N 0.0311 0.0180 'International Tables Vol C Tables 4.2.6.8 and 6.1.1.4'
O O 0.0492 0.0322 'International Tables Vol C Tables 4.2.6.8 and 6.1.1.4'

loop_
_geom_angle_atom_site_label_1
_geom_angle_atom_site_label_2
_geom_angle_atom_site_label_3
_geom_angle
C52 C51 C56 122.3(3)
C52 C51 N51 118.4(2)
C56 C51 N51 119.2(2)
O51 N51 O52 122.7(2)
O51 N51 C51 118.4(2)
O52 N51 C51 118.8(2)
C51 C52 C53 117.7(3)
C51 C52 H52 121.2
C53 C52 H52 121.2
C54 C53 C52 120.9(3)
C54 C53 H53 119.5
C52 C53 H53 119.5
C53 C54 C55 120.4(3)
C53 C54 H54 119.8
C55 C54 H54 119.8
C54 C55 C56 119.8(3)
C54 C55 H55 120.1
C56 C55 H55 120.1
C51 C56 C55 118.9(3)
C51 C56 H56 120.6
C55 C56 H56 120.6
C62A C61A C66A 120.4(11)
C62A C61A N61A 120.1(11)
C66A C61A N61A 119.2(10)
O61A N61A O62A 124.2(4)
O61A N61A C61A 118.8(6)
O62A N61A C61A 116.9(6)
C61A C62A C63A 119.2(13)
C61A C62A H62A 120.4
C63A C62A H62A 120.4
C64A C63A C62A 120.0(16)
C64A C63A H63A 120.0
C62A C63A H63A 120.0
C65A C64A C63A 119.3(14)
C65A C64A H64A 120.3
C63A C64A H64A 120.3
C64A C65A C66A 121.8(13)
C64A C65A H65A 119.1
C66A C65A H65A 119.1
C65A C66A C61A 118.6(11)
C65A C66A H66A 120.7
C61A C66A H66A 120.7
C62B C61B C66B 121.9(14)
C62B C61B N61B 120.7(13)
C66B C61B N61B 117.4(14)
O61B N61B O62B 125.8(7)
O61B N61B C61B 118.8(9)
O62B N61B C61B 115.4(9)
C61B C62B C63B 119.8(16)
C61B C62B H62B 120.1
C63B C62B H62B 120.1
C64B C63B C62B 118.0(18)
C64B C63B H63B 121.0
C62B C63B H63B 121.0
C65B C64B C63B 120(2)
C65B C64B H64B 119.8
C63B C64B H64B 119.8
C64B C65B C66B 121.3(18)
C64B C65B H65B 119.4
C66B C65B H65B 119.4
C61B C66B C65B 117.7(17)
C61B C66B H66B 121.2
C65B C66B H66B 121.2
H1A O1W H1B 98(2)
C72A C71A C76A 120.3(11)
C72A C71A N71A 122.3(13)
C76A C71A N71A 117.4(13)
O72A N71A O71A 132.1(15)
O72A N71A C71A 114.6(13)
O71A N71A C71A 112.5(12)
C71A C72A C73A 119.4(12)
C71A C72A H72A 120.3
C73A C72A H72A 120.3
C74A C73A C72A 121.2(13)
C74A C73A H73A 119.4
C72A C73A H73A 119.4
C75A C74A C73A 118.3(15)
C75A C74A H74A 120.9
C73A C74A H74A 120.9
C74A C75A C76A 121.6(15)
C74A C75A H75A 119.2
C76A C75A H75A 119.2
C75A C76A C71A 119.1(13)
C75A C76A H76A 120.5
C71A C76A H76A 120.5
C72B C71B C76B 120.4(11)
C72B C71B N71B 120.7(12)
C76B C71B N71B 118.8(12)
O71B N71B O72B 131.3(14)
O71B N71B C71B 112.0(12)
O72B N71B C71B 116.3(11)
C71B C72B C73B 123.7(12)
C71B C72B H72B 118.2
C73B C72B H72B 118.2
C72B C73B C74B 115.3(10)
C72B C73B H73B 122.3
C74B C73B H73B 122.3
C75B C74B C73B 122.5(10)
C75B C74B H74B 118.8
C73B C74B H74B 118.8
C74B C75B C76B 121.7(10)
C74B C75B H75B 119.1
C76B C75B H75B 119.1
C71B C76B C75B 116.2(10)
C71B C76B H76B 121.9
C75B C76B H76B 121.9
C16_1 C11_1 C12_1 118.3(2)
C16_1 C11_1 C33_1 120.4(2)
C12_1 C11_1 C33_1 121.2(2)
O12_1 C12_1 C13_1 119.2(2)
O12_1 C12_1 C11_1 119.0(2)
C13_1 C12_1 C11_1 121.7(2)
C12_1 O12_1 C27_1 115.58(18)
C14_1 C13_1 C12_1 117.8(2)
C14_1 C13_1 C21_1 122.8(2)
C12_1 C13_1 C21_1 119.4(2)
C13_1 C14_1 C15_1 122.7(2)
C13_1 C14_1 H14_1 118.7
C15_1 C14_1 H14_1 118.7
C14_1 C15_1 C16_1 117.3(2)
C14_1 C15_1 C21_4 123.6(2)
C16_1 C15_1 C21_4 119.1(2)
O16_1 C16_1 C11_1 118.7(2)
O16_1 C16_1 C15_1 119.1(2)
C11_1 C16_1 C15_1 122.2(2)
C16_1 O16_1 C28_4 113.21(19)
C13_1 C21_1 C15_2 109.88(19)
C13_1 C21_1 C22_1 113.4(2)
C15_2 C21_1 C22_1 111.3(2)
C13_1 C21_1 H21_1 107.3
C15_2 C21_1 H21_1 107.3
C22_1 C21_1 H21_1 107.3
C21_1 C22_1 C23A_1 111.2(3)
C21_1 C22_1 H22A_1 109.4
C23A_1 C22_1 H22A_1 109.4
C21_1 C22_1 H22B_1 109.4
C23A_1 C22_1 H22B_1 109.4
H22A_1 C22_1 H22B_1 108.0
C22_1 C23A_1 C24A_1 108.0(6)
C22_1 C23A_1 H23A_1 110.1
C24A_1 C23A_1 H23A_1 110.1
C22_1 C23A_1 H23B_1 110.1
C24A_1 C23A_1 H23B_1 110.1
H23A_1 C23A_1 H23B_1 108.4
C25A_1 C24A_1 C23A_1 114.0(6)
C25A_1 C24A_1 H24A_1 108.8
C23A_1 C24A_1 H24A_1 108.8
C25A_1 C24A_1 H24B_1 108.8
C23A_1 C24A_1 H24B_1 108.8
H24A_1 C24A_1 H24B_1 107.7
C24A_1 C25A_1 C26A_1 111.3(6)
C24A_1 C25A_1 H25A_1 109.4
C26A_1 C25A_1 H25A_1 109.4
C24A_1 C25A_1 H25B_1 109.4
C26A_1 C25A_1 H25B_1 109.4
H25A_1 C25A_1 H25B_1 108.0
C25A_1 C26A_1 H26A_1 109.5
C25A_1 C26A_1 H26B_1 109.5
H26A_1 C26A_1 H26B_1 109.5
C25A_1 C26A_1 H26C_1 109.5
H26A_1 C26A_1 H26C_1 109.5
H26B_1 C26A_1 H26C_1 109.5
C25B_1 C24B_1 H24C_1 109.8
C25B_1 C24B_1 H24D_1 109.8
H24C_1 C24B_1 H24D_1 108.2
C26B_1 C25B_1 C24B_1 112.7(4)
C26B_1 C25B_1 H25C_1 109.0
C24B_1 C25B_1 H25C_1 109.0
C26B_1 C25B_1 H25D_1 109.0
C24B_1 C25B_1 H25D_1 109.0
H25C_1 C25B_1 H25D_1 107.8
C25B_1 C26B_1 H26D_1 109.5
C25B_1 C26B_1 H26E_1 109.5
H26D_1 C26B_1 H26E_1 109.5
C25B_1 C26B_1 H26F_1 109.5
H26D_1 C26B_1 H26F_1 109.5
H26E_1 C26B_1 H26F_1 109.5
O12_1 C27_1 C28_1 110.1(2)
O12_1 C27_1 H27A_1 109.6
C28_1 C27_1 H27A_1 109.6
O12_1 C27_1 H27B_1 109.6
C28_1 C27_1 H27B_1 109.6
H27A_1 C27_1 H27B_1 108.1
O16_2 C28_1 C27_1 116.0(2)
O16_2 C28_1 H28A_1 108.3
C27_1 C28_1 H28A_1 108.3
O16_2 C28_1 H28B_1 108.3
C27_1 C28_1 H28B_1 108.3
H28A_1 C28_1 H28B_1 107.4
C36_1 N31_1 C32_1 118.4(2)
N31_1 C32_1 C33_1 123.1(3)
N31_1 C32_1 H32_1 118.4
C33_1 C32_1 H32_1 118.4
C34_1 C33_1 C32_1 117.3(2)
C34_1 C33_1 C11_1 121.2(2)
C32_1 C33_1 C11_1 121.4(2)
C33_1 C34_1 C35_1 119.9(3)
C33_1 C34_1 H34_1 120.1
C35_1 C34_1 H34_1 120.1
C36_1 C35_1 C34_1 118.6(3)
C36_1 C35_1 H35_1 120.7
C34_1 C35_1 H35_1 120.7
N31_1 C36_1 C35_1 122.7(3)
N31_1 C36_1 H36_1 118.7
C35_1 C36_1 H36_1 118.7
C46_1 C41_1 C42_1 120.0(3)
C46_1 C41_1 C47_1 120.8(3)
C42_1 C41_1 C47_1 119.2(3)
O42_1 C47_1 O41_1 125.0(3)
O42_1 C47_1 C41_1 121.2(4)
O41_1 C47_1 C41_1 113.6(3)
C47_1 O41_1 H41_1 114(2)
C41_1 C42_1 C43_1 120.1(3)
C41_1 C42_1 H42_1 120.0
C43_1 C42_1 H42_1 120.0
C44_1 C43_1 C42_1 118.8(3)
C44_1 C43_1 H43_1 120.6
C42_1 C43_1 H43_1 120.6
C45_1 C44_1 C43_1 122.1(3)
C45_1 C44_1 N44_1 119.0(3)
C43_1 C44_1 N44_1 119.0(3)
O44_1 N44_1 O45_1 124.4(3)
O44_1 N44_1 C44_1 117.6(3)
O45_1 N44_1 C44_1 118.0(3)
C44_1 C45_1 C46_1 117.9(3)
C44_1 C45_1 H45_1 121.1
C46_1 C45_1 H45_1 121.1
C41_1 C46_1 C45_1 121.2(3)
C41_1 C46_1 H46_1 119.4
C45_1 C46_1 H46_1 119.4
C12_2 C11_2 C16_2 118.6(2)
C12_2 C11_2 C33_2 117.7(2)
C16_2 C11_2 C33_2 123.5(2)
O12_2 C12_2 C13_2 118.0(2)
O12_2 C12_2 C11_2 119.7(2)
C13_2 C12_2 C11_2 122.0(2)
C12_2 O12_2 C27_2 117.57(17)
C12_2 C13_2 C14_2 117.4(2)
C12_2 C13_2 C21_2 121.7(2)
C14_2 C13_2 C21_2 120.8(2)
C15_2 C14_2 C13_2 123.1(2)
C15_2 C14_2 H14_2 118.5
C13_2 C14_2 H14_2 118.5
C14_2 C15_2 C16_2 118.2(2)
C14_2 C15_2 C21_1 119.2(2)
C16_2 C15_2 C21_1 122.5(2)
O16_2 C16_2 C11_2 120.2(2)
O16_2 C16_2 C15_2 118.8(2)
C11_2 C16_2 C15_2 120.4(2)
C16_2 O16_2 C28_1 120.4(2)
C15_3 C21_2 C13_2 110.73(18)
C15_3 C21_2 C22_2 112.93(19)
C13_2 C21_2 C22_2 112.40(19)
C15_3 C21_2 H21_2 106.8
C13_2 C21_2 H21_2 106.8
C22_2 C21_2 H21_2 106.8
C23_2 C22_2 C21_2 113.44(19)
C23_2 C22_2 H22A_2 108.9
C21_2 C22_2 H22A_2 108.9
C23_2 C22_2 H22B_2 108.9
C21_2 C22_2 H22B_2 108.9
H22A_2 C22_2 H22B_2 107.7
C24_2 C23_2 C22_2 111.8(2)
C24_2 C23_2 H23A_2 109.3
C22_2 C23_2 H23A_2 109.3
C24_2 C23_2 H23B_2 109.3
C22_2 C23_2 H23B_2 109.3
H23A_2 C23_2 H23B_2 107.9
C25_2 C24_2 C23_2 115.3(2)
C25_2 C24_2 H24A_2 108.4
C23_2 C24_2 H24A_2 108.4
C25_2 C24_2 H24B_2 108.4
C23_2 C24_2 H24B_2 108.4
H24A_2 C24_2 H24B_2 107.5
C24_2 C25_2 C26_2 112.4(3)
C24_2 C25_2 H25A_2 109.1
C26_2 C25_2 H25A_2 109.1
C24_2 C25_2 H25B_2 109.1
C26_2 C25_2 H25B_2 109.1
H25A_2 C25_2 H25B_2 107.9
C25_2 C26_2 H26A_2 109.5
C25_2 C26_2 H26B_2 109.5
H26A_2 C26_2 H26B_2 109.5
C25_2 C26_2 H26C_2 109.5
H26A_2 C26_2 H26C_2 109.5
H26B_2 C26_2 H26C_2 109.5
O12_2 C27_2 C28_2 113.92(19)
O12_2 C27_2 H27A_2 108.8
C28_2 C27_2 H27A_2 108.8
O12_2 C27_2 H27B_2 108.8
C28_2 C27_2 H27B_2 108.8
H27A_2 C27_2 H27B_2 107.7
O16_3 C28_2 C27_2 110.21(19)
O16_3 C28_2 H28A_2 109.6
C27_2 C28_2 H28A_2 109.6
O16_3 C28_2 H28B_2 109.6
C27_2 C28_2 H28B_2 109.6
H28A_2 C28_2 H28B_2 108.1
C36_2 N31_2 C32_2 118.2(2)
N31_2 C32_2 C33_2 123.5(2)
N31_2 C32_2 H32_2 118.3
C33_2 C32_2 H32_2 118.3
C32_2 C33_2 C34_2 117.0(2)
C32_2 C33_2 C11_2 122.7(2)
C34_2 C33_2 C11_2 119.9(2)
C35_2 C34_2 C33_2 120.0(3)
C35_2 C34_2 H34_2 120.0
C33_2 C34_2 H34_2 120.0
C36_2 C35_2 C34_2 119.0(3)
C36_2 C35_2 H35_2 120.5
C34_2 C35_2 H35_2 120.5
N31_2 C36_2 C35_2 122.3(3)
N31_2 C36_2 H36_2 118.8
C35_2 C36_2 H36_2 118.8
C42_2 C41_2 C46_2 120.4(2)
C42_2 C41_2 C47_2 118.6(2)
C46_2 C41_2 C47_2 121.0(2)
O42_2 C47_2 O41_2 124.9(3)
O42_2 C47_2 C41_2 121.7(2)
O41_2 C47_2 C41_2 113.3(2)
C47_2 O41_2 H41_2 111(2)
C43_2 C42_2 C41_2 120.1(2)
C43_2 C42_2 H42_2 119.9
C41_2 C42_2 H42_2 119.9
C42_2 C43_2 C44_2 118.1(2)
C42_2 C43_2 H43_2 120.9
C44_2 C43_2 H43_2 120.9
C45_2 C44_2 C43_2 122.8(2)
C45_2 C44_2 N44_2 118.3(2)
C43_2 C44_2 N44_2 118.9(2)
O45_2 N44_2 O44_2 123.2(2)
O45_2 N44_2 C44_2 118.2(2)
O44_2 N44_2 C44_2 118.6(2)
C44_2 C45_2 C46_2 118.2(2)
C44_2 C45_2 H45_2 120.9
C46_2 C45_2 H45_2 120.9
C45_2 C46_2 C41_2 120.4(2)
C45_2 C46_2 H46_2 119.8
C41_2 C46_2 H46_2 119.8
C12_3 C11_3 C16_3 118.5(2)
C12_3 C11_3 C33_3 122.1(2)
C16_3 C11_3 C33_3 119.1(2)
O12_3 C12_3 C11_3 119.4(2)
O12_3 C12_3 C13_3 119.2(2)
C11_3 C12_3 C13_3 121.3(2)
C12_3 O12_3 C27_3 113.59(18)
C14_3 C13_3 C12_3 118.3(2)
C14_3 C13_3 C21_3 122.2(2)
C12_3 C13_3 C21_3 119.4(2)
C13_3 C14_3 C15_3 122.4(2)
C13_3 C14_3 H14_3 118.8
C15_3 C14_3 H14_3 118.8
C14_3 C15_3 C16_3 117.5(2)
C14_3 C15_3 C21_2 122.4(2)
C16_3 C15_3 C21_2 120.1(2)
O16_3 C16_3 C15_3 119.4(2)
O16_3 C16_3 C11_3 118.6(2)
C15_3 C16_3 C11_3 121.8(2)
C16_3 O16_3 C28_2 114.18(17)
C13_3 C21_3 C15_4 110.29(19)
C13_3 C21_3 C22_3 113.16(19)
C15_4 C21_3 C22_3 111.53(19)
C13_3 C21_3 H21_3 107.2
C15_4 C21_3 H21_3 107.2
C22_3 C21_3 H21_3 107.2
C23A_3 C22_3 C21_3 112.8(2)
C23A_3 C22_3 H22A_3 109.0
C21_3 C22_3 H22A_3 109.0
C23A_3 C22_3 H22B_3 109.0
C21_3 C22_3 H22B_3 109.0
H22A_3 C22_3 H22B_3 107.8
C22_3 C23A_3 C24A_3 114.1(3)
C22_3 C23A_3 H23A_3 108.7
C24A_3 C23A_3 H23A_3 108.7
C22_3 C23A_3 H23B_3 108.7
C24A_3 C23A_3 H23B_3 108.7
H23A_3 C23A_3 H23B_3 107.6
C25A_3 C24A_3 C23A_3 117.5(3)
C25A_3 C24A_3 H24A_3 107.9
C23A_3 C24A_3 H24A_3 107.9
C25A_3 C24A_3 H24B_3 107.9
C23A_3 C24A_3 H24B_3 107.9
H24A_3 C24A_3 H24B_3 107.2
C24A_3 C25A_3 C26A_3 110.6(5)
C24A_3 C25A_3 H25A_3 109.5
C26A_3 C25A_3 H25A_3 109.5
C24A_3 C25A_3 H25B_3 109.5
C26A_3 C25A_3 H25B_3 109.5
H25A_3 C25A_3 H25B_3 108.1
C25A_3 C26A_3 H26A_3 109.5
C25A_3 C26A_3 H26B_3 109.5
H26A_3 C26A_3 H26B_3 109.5
C25A_3 C26A_3 H26C_3 109.5
H26A_3 C26A_3 H26C_3 109.5
H26B_3 C26A_3 H26C_3 109.5
C25B_3 C24B_3 H24C_3 109.5
C25B_3 C24B_3 H24D_3 109.5
H24C_3 C24B_3 H24D_3 108.1
C24B_3 C25B_3 C26B_3 110.4(6)
C24B_3 C25B_3 H25C_3 109.6
C26B_3 C25B_3 H25C_3 109.6
C24B_3 C25B_3 H25D_3 109.6
C26B_3 C25B_3 H25D_3 109.6
H25C_3 C25B_3 H25D_3 108.1
C25B_3 C26B_3 H26D_3 109.5
C25B_3 C26B_3 H26E_3 109.5
H26D_3 C26B_3 H26E_3 109.5
C25B_3 C26B_3 H26F_3 109.5
H26D_3 C26B_3 H26F_3 109.5
H26E_3 C26B_3 H26F_3 109.5
O12_3 C27_3 C28_3 111.4(2)
O12_3 C27_3 H27A_3 109.4
C28_3 C27_3 H27A_3 109.4
O12_3 C27_3 H27B_3 109.4
C28_3 C27_3 H27B_3 109.4
H27A_3 C27_3 H27B_3 108.0
O16_4 C28_3 C27_3 114.8(2)
O16_4 C28_3 H28A_3 108.6
C27_3 C28_3 H28A_3 108.6
O16_4 C28_3 H28B_3 108.6
C27_3 C28_3 H28B_3 108.6
H28A_3 C28_3 H28B_3 107.5
C32_3 N31_3 C36_3 119.3(2)
C32_3 N31_3 H41_3 119.1(15)
C36_3 N31_3 H41_3 121.7(15)
N31_3 C32_3 C33_3 122.4(2)
N31_3 C32_3 H32_3 118.8
C33_3 C32_3 H32_3 118.8
C34_3 C33_3 C32_3 117.8(2)
C34_3 C33_3 C11_3 119.7(2)
C32_3 C33_3 C11_3 122.5(2)
C33_3 C34_3 C35_3 119.7(2)
C33_3 C34_3 H34_3 120.1
C35_3 C34_3 H34_3 120.1
C36_3 C35_3 C34_3 118.7(2)
C36_3 C35_3 H35_3 120.6
C34_3 C35_3 H35_3 120.6
N31_3 C36_3 C35_3 122.1(2)
N31_3 C36_3 H36_3 119.0
C35_3 C36_3 H36_3 119.0
C42_3 C41_3 C46_3 119.3(2)
C42_3 C41_3 C47_3 120.0(2)
C46_3 C41_3 C47_3 120.7(2)
O42_3 C47_3 O41_3 125.2(3)
O42_3 C47_3 C41_3 121.4(3)
O41_3 C47_3 C41_3 113.4(2)
C47_3 O41_3 H41_3 112.1(16)
C41_3 C42_3 C43_3 120.6(3)
C41_3 C42_3 H42_3 119.7
C43_3 C42_3 H42_3 119.7
C44_3 C43_3 C42_3 118.5(3)
C44_3 C43_3 H43_3 120.8
C42_3 C43_3 H43_3 120.8
C43_3 C44_3 C45_3 122.6(3)
C43_3 C44_3 N44_3 119.0(2)
C45_3 C44_3 N44_3 118.4(2)
O45_3 N44_3 O44_3 123.3(2)
O45_3 N44_3 C44_3 118.4(2)
O44_3 N44_3 C44_3 118.3(2)
C44_3 C45_3 C46_3 118.0(3)
C44_3 C45_3 H45_3 121.0
C46_3 C45_3 H45_3 121.0
C45_3 C46_3 C41_3 121.0(3)
C45_3 C46_3 H46_3 119.5
C41_3 C46_3 H46_3 119.5
C12_4 C11_4 C16_4 118.2(2)
C12_4 C11_4 C33_4 122.0(2)
C16_4 C11_4 C33_4 118.9(2)
O12_4 C12_4 C13_4 118.6(2)
O12_4 C12_4 C11_4 119.8(2)
C13_4 C12_4 C11_4 121.0(2)
C12_4 O12_4 C27_4 119.8(2)
C14_4 C13_4 C12_4 118.1(2)
C14_4 C13_4 C21_4 119.6(2)
C12_4 C13_4 C21_4 121.9(2)
C15_4 C14_4 C13_4 122.8(2)
C15_4 C14_4 H14_4 118.6
C13_4 C14_4 H14_4 118.6
C14_4 C15_4 C16_4 118.1(2)
C14_4 C15_4 C21_3 120.6(2)
C16_4 C15_4 C21_3 121.2(2)
O16_4 C16_4 C15_4 118.6(2)
O16_4 C16_4 C11_4 119.7(2)
C15_4 C16_4 C11_4 121.5(2)
C16_4 O16_4 C28_3 116.25(19)
C15_1 C21_4 C13_4 112.50(18)
C15_1 C21_4 C22_4 113.3(2)
C13_4 C21_4 C22_4 110.68(19)
C15_1 C21_4 H21_4 106.6
C13_4 C21_4 H21_4 106.6
C22_4 C21_4 H21_4 106.6
C23A_4 C22_4 C21_4 114.1(2)
C23A_4 C22_4 H22A_4 108.7
C21_4 C22_4 H22A_4 108.7
C23A_4 C22_4 H22B_4 108.7
C21_4 C22_4 H22B_4 108.7
H22A_4 C22_4 H22B_4 107.6
C22_4 C23A_4 C24A_4 108.1(3)
C22_4 C23A_4 H23A_4 110.1
C24A_4 C23A_4 H23A_4 110.1
C22_4 C23A_4 H23B_4 110.1
C24A_4 C23A_4 H23B_4 110.1
H23A_4 C23A_4 H23B_4 108.4
C25A_4 C24A_4 C23A_4 113.2(3)
C25A_4 C24A_4 H24A_4 108.9
C23A_4 C24A_4 H24A_4 108.9
C25A_4 C24A_4 H24B_4 108.9
C23A_4 C24A_4 H24B_4 108.9
H24A_4 C24A_4 H24B_4 107.7
C26A_4 C25A_4 C24A_4 113.3(3)
C26A_4 C25A_4 H25A_4 108.9
C24A_4 C25A_4 H25A_4 108.9
C26A_4 C25A_4 H25B_4 108.9
C24A_4 C25A_4 H25B_4 108.9
H25A_4 C25A_4 H25B_4 107.7
C25A_4 C26A_4 H26A_4 109.5
C25A_4 C26A_4 H26B_4 109.5
H26A_4 C26A_4 H26B_4 109.5
C25A_4 C26A_4 H26C_4 109.5
H26A_4 C26A_4 H26C_4 109.5
H26B_4 C26A_4 H26C_4 109.5
C25B_4 C24B_4 H24C_4 111.3
C25B_4 C24B_4 H24D_4 111.3
H24C_4 C24B_4 H24D_4 109.2
C26B_4 C25B_4 C24B_4 109.4(5)
C26B_4 C25B_4 H25C_4 109.8
C24B_4 C25B_4 H25C_4 109.8
C26B_4 C25B_4 H25D_4 109.8
C24B_4 C25B_4 H25D_4 109.8
H25C_4 C25B_4 H25D_4 108.2
C25B_4 C26B_4 H26D_4 109.5
C25B_4 C26B_4 H26E_4 109.5
H26D_4 C26B_4 H26E_4 109.5
C25B_4 C26B_4 H26F_4 109.5
H26D_4 C26B_4 H26F_4 109.5
H26E_4 C26B_4 H26F_4 109.5
O12_4 C27_4 C28_4 116.8(2)
O12_4 C27_4 H27A_4 108.1
C28_4 C27_4 H27A_4 108.1
O12_4 C27_4 H27B_4 108.1
C28_4 C27_4 H27B_4 108.1
H27A_4 C27_4 H27B_4 107.3
O16_1 C28_4 C27_4 111.5(2)
O16_1 C28_4 H28A_4 109.3
C27_4 C28_4 H28A_4 109.3
O16_1 C28_4 H28B_4 109.3
C27_4 C28_4 H28B_4 109.3
H28A_4 C28_4 H28B_4 108.0
C36_4 N31_4 C32_4 118.7(2)
N31_4 C32_4 C33_4 123.5(2)
N31_4 C32_4 H32_4 118.3
C33_4 C32_4 H32_4 118.3
C32_4 C33_4 C34_4 116.5(2)
C32_4 C33_4 C11_4 124.4(2)
C34_4 C33_4 C11_4 119.1(2)
C35_4 C34_4 C33_4 120.6(3)
C35_4 C34_4 H34_4 119.7
C33_4 C34_4 H34_4 119.7
C36_4 C35_4 C34_4 118.5(3)
C36_4 C35_4 H35_4 120.8
C34_4 C35_4 H35_4 120.8
N31_4 C36_4 C35_4 122.2(2)
N31_4 C36_4 H36_4 118.9
C35_4 C36_4 H36_4 118.9
C42_4 C41_4 C46_4 119.9(3)
C42_4 C41_4 C47_4 118.9(3)
C46_4 C41_4 C47_4 121.1(3)
O42_4 C47_4 O41_4 123.8(3)
O42_4 C47_4 C41_4 122.1(3)
O41_4 C47_4 C41_4 114.1(2)
C47_4 O41_4 H41_4 112(2)
C43_4 C42_4 C41_4 120.1(3)
C43_4 C42_4 H42_4 119.9
C41_4 C42_4 H42_4 119.9
C44_4 C43_4 C42_4 118.3(3)
C44_4 C43_4 H43_4 120.9
C42_4 C43_4 H43_4 120.9
C45_4 C44_4 C43_4 123.0(3)
C45_4 C44_4 N44_4 118.1(3)
C43_4 C44_4 N44_4 118.8(3)
O44_4 N44_4 O45_4 124.0(3)
O44_4 N44_4 C44_4 118.4(4)
O45_4 N44_4 C44_4 117.4(4)
C44_4 C45_4 C46_4 118.0(3)
C44_4 C45_4 H45_4 121.0
C46_4 C45_4 H45_4 121.0
C45_4 C46_4 C41_4 120.7(3)
C45_4 C46_4 H46_4 119.7
C41_4 C46_4 H46_4 119.7

loop_
_geom_bond_atom_site_label_1
_geom_bond_atom_site_label_2
_geom_bond_distance
C51 C52 1.372(4)
C51 C56 1.378(4)
C51 N51 1.466(3)
N51 O51 1.226(3)
N51 O52 1.234(3)
C52 C53 1.384(4)
C52 H52 0.9500
C53 C54 1.372(4)
C53 H53 0.9500
C54 C55 1.373(4)
C54 H54 0.9500
C55 C56 1.378(4)
C55 H55 0.9500
C56 H56 0.9500
C61A C62A 1.376(11)
C61A C66A 1.392(11)
C61A N61A 1.464(11)
N61A O61A 1.229(5)
N61A O62A 1.236(5)
C62A C63A 1.402(13)
C62A H62A 0.9500
C63A C64A 1.377(13)
C63A H63A 0.9500
C64A C65A 1.364(11)
C64A H64A 0.9500
C65A C66A 1.379(11)
C65A H65A 0.9500
C66A H66A 0.9500
C61B C62B 1.368(14)
C61B C66B 1.375(14)
C61B N61B 1.463(13)
N61B O61B 1.224(8)
N61B O62B 1.237(8)
C62B C63B 1.392(14)
C62B H62B 0.9500
C63B C64B 1.392(16)
C63B H63B 0.9500
C64B C65B 1.356(15)
C64B H64B 0.9500
C65B C66B 1.383(14)
C65B H65B 0.9500
C66B H66B 0.9500
O1W H1A 1.02(2)
O1W H1B 1.03(2)
C71A C72A 1.361(14)
C71A C76A 1.387(14)
C71A N71A 1.490(13)
N71A O72A 1.200(13)
N71A O71A 1.253(13)
C72A C73A 1.394(14)
C72A H72A 0.9500
C73A C74A 1.381(15)
C73A H73A 0.9500
C74A C75A 1.363(15)
C74A H74A 0.9500
C75A C76A 1.387(14)
C75A H75A 0.9500
C76A H76A 0.9500
C71B C72B 1.356(13)
C71B C76B 1.396(12)
C71B N71B 1.475(13)
N71B O71B 1.246(12)
N71B O72B 1.286(13)
C72B C73B 1.380(13)
C72B H72B 0.9500
C73B C74B 1.388(13)
C73B H73B 0.9500
C74B C75B 1.346(13)
C74B H74B 0.9500
C75B C76B 1.400(13)
C75B H75B 0.9500
C76B H76B 0.9500
C11_1 C16_1 1.390(3)
C11_1 C12_1 1.396(3)
C11_1 C33_1 1.495(3)
C12_1 O12_1 1.387(3)
C12_1 C13_1 1.395(3)
O12_1 C27_1 1.443(3)
C13_1 C14_1 1.390(3)
C13_1 C21_1 1.525(3)
C14_1 C15_1 1.396(3)
C14_1 H14_1 0.9500
C15_1 C16_1 1.396(3)
C15_1 C21_4 1.521(3)
C16_1 O16_1 1.380(3)
O16_1 C28_4 1.446(3)
C21_1 C15_2 1.527(3)
C21_1 C22_1 1.535(4)
C21_1 H21_1 1.0000
C22_1 C23A_1 1.540(4)
C22_1 H22A_1 0.9900
C22_1 H22B_1 0.9900
C23A_1 C24A_1 1.545(4)
C23A_1 H23A_1 0.9900
C23A_1 H23B_1 0.9900
C24A_1 C25A_1 1.530(4)
C24A_1 H24A_1 0.9900
C24A_1 H24B_1 0.9900
C25A_1 C26A_1 1.542(4)
C25A_1 H25A_1 0.9900
C25A_1 H25B_1 0.9900
C26A_1 H26A_1 0.9800
C26A_1 H26B_1 0.9800
C26A_1 H26C_1 0.9800
C24B_1 C25B_1 1.519(4)
C24B_1 H24C_1 0.9900
C24B_1 H24D_1 0.9900
C25B_1 C26B_1 1.504(4)
C25B_1 H25C_1 0.9900
C25B_1 H25D_1 0.9900
C26B_1 H26D_1 0.9800
C26B_1 H26E_1 0.9800
C26B_1 H26F_1 0.9800
C27_1 C28_1 1.508(4)
C27_1 H27A_1 0.9900
C27_1 H27B_1 0.9900
C28_1 O16_2 1.442(3)
C28_1 H28A_1 0.9900
C28_1 H28B_1 0.9900
N31_1 C36_1 1.326(4)
N31_1 C32_1 1.343(3)
C32_1 C33_1 1.383(4)
C32_1 H32_1 0.9500
C33_1 C34_1 1.381(4)
C34_1 C35_1 1.382(4)
C34_1 H34_1 0.9500
C35_1 C36_1 1.374(4)
C35_1 H35_1 0.9500
C36_1 H36_1 0.9500
C41_1 C46_1 1.370(4)
C41_1 C42_1 1.372(5)
C41_1 C47_1 1.523(4)
C47_1 O42_1 1.207(4)
C47_1 O41_1 1.264(4)
O41_1 H41_1 1.03(4)
C42_1 C43_1 1.392(5)
C42_1 H42_1 0.9500
C43_1 C44_1 1.376(5)
C43_1 H43_1 0.9500
C44_1 C45_1 1.370(4)
C44_1 N44_1 1.470(4)
N44_1 O44_1 1.223(4)
N44_1 O45_1 1.227(4)
C45_1 C46_1 1.393(4)
C45_1 H45_1 0.9500
C46_1 H46_1 0.9500
C11_2 C12_2 1.401(3)
C11_2 C16_2 1.406(3)
C11_2 C33_2 1.494(3)
C12_2 O12_2 1.388(3)
C12_2 C13_2 1.391(3)
O12_2 C27_2 1.447(3)
C13_2 C14_2 1.392(3)
C13_2 C21_2 1.520(3)
C14_2 C15_2 1.387(3)
C14_2 H14_2 0.9500
C15_2 C16_2 1.407(4)
C16_2 O16_2 1.383(3)
C21_2 C15_3 1.518(3)
C21_2 C22_2 1.535(3)
C21_2 H21_2 1.0000
C22_2 C23_2 1.524(3)
C22_2 H22A_2 0.9900
C22_2 H22B_2 0.9900
C23_2 C24_2 1.524(4)
C23_2 H23A_2 0.9900
C23_2 H23B_2 0.9900
C24_2 C25_2 1.514(4)
C24_2 H24A_2 0.9900
C24_2 H24B_2 0.9900
C25_2 C26_2 1.520(4)
C25_2 H25A_2 0.9900
C25_2 H25B_2 0.9900
C26_2 H26A_2 0.9800
C26_2 H26B_2 0.9800
C26_2 H26C_2 0.9800
C27_2 C28_2 1.497(4)
C27_2 H27A_2 0.9900
C27_2 H27B_2 0.9900
C28_2 O16_3 1.444(3)
C28_2 H28A_2 0.9900
C28_2 H28B_2 0.9900
N31_2 C36_2 1.336(3)
N31_2 C32_2 1.346(3)
C32_2 C33_2 1.384(4)
C32_2 H32_2 0.9500
C33_2 C34_2 1.391(3)
C34_2 C35_2 1.378(4)
C34_2 H34_2 0.9500
C35_2 C36_2 1.378(4)
C35_2 H35_2 0.9500
C36_2 H36_2 0.9500
C41_2 C42_2 1.389(4)
C41_2 C46_2 1.390(4)
C41_2 C47_2 1.508(4)
C47_2 O42_2 1.212(3)
C47_2 O41_2 1.315(3)
O41_2 H41_2 0.93(3)
C42_2 C43_2 1.388(4)
C42_2 H42_2 0.9500
C43_2 C44_2 1.389(4)
C43_2 H43_2 0.9500
C44_2 C45_2 1.382(4)
C44_2 N44_2 1.468(3)
N44_2 O45_2 1.221(3)
N44_2 O44_2 1.226(3)
C45_2 C46_2 1.384(4)
C45_2 H45_2 0.9500
C46_2 H46_2 0.9500
C11_3 C12_3 1.390(3)
C11_3 C16_3 1.400(3)
C11_3 C33_3 1.493(3)
C12_3 O12_3 1.388(3)
C12_3 C13_3 1.396(3)
O12_3 C27_3 1.443(3)
C13_3 C14_3 1.390(3)
C13_3 C21_3 1.521(3)
C14_3 C15_3 1.394(3)
C14_3 H14_3 0.9500
C15_3 C16_3 1.394(3)
C16_3 O16_3 1.388(3)
C21_3 C15_4 1.528(3)
C21_3 C22_3 1.539(3)
C21_3 H21_3 1.0000
C22_3 C23A_3 1.509(3)
C22_3 H22A_3 0.9900
C22_3 H22B_3 0.9900
C23A_3 C24A_3 1.539(3)
C23A_3 H23A_3 0.9900
C23A_3 H23B_3 0.9900
C24A_3 C25A_3 1.517(4)
C24A_3 H24A_3 0.9900
C24A_3 H24B_3 0.9900
C25A_3 C26A_3 1.543(4)
C25A_3 H25A_3 0.9900
C25A_3 H25B_3 0.9900
C26A_3 H26A_3 0.9800
C26A_3 H26B_3 0.9800
C26A_3 H26C_3 0.9800
C24B_3 C25B_3 1.536(4)
C24B_3 H24C_3 0.9900
C24B_3 H24D_3 0.9900
C25B_3 C26B_3 1.542(4)
C25B_3 H25C_3 0.9900
C25B_3 H25D_3 0.9900
C26B_3 H26D_3 0.9800
C26B_3 H26E_3 0.9800
C26B_3 H26F_3 0.9800
C27_3 C28_3 1.505(4)
C27_3 H27A_3 0.9900
C27_3 H27B_3 0.9900
C28_3 O16_4 1.446(3)
C28_3 H28A_3 0.9900
C28_3 H28B_3 0.9900
N31_3 C32_3 1.336(3)
N31_3 C36_3 1.337(3)
N31_3 H41_3 1.31(3)
C32_3 C33_3 1.385(3)
C32_3 H32_3 0.9500
C33_3 C34_3 1.382(3)
C34_3 C35_3 1.389(4)
C34_3 H34_3 0.9500
C35_3 C36_3 1.367(4)
C35_3 H35_3 0.9500
C36_3 H36_3 0.9500
C41_3 C42_3 1.383(4)
C41_3 C46_3 1.393(4)
C41_3 C47_3 1.503(4)
C47_3 O42_3 1.215(3)
C47_3 O41_3 1.304(3)
O41_3 H41_3 1.23(3)
C42_3 C43_3 1.385(4)
C42_3 H42_3 0.9500
C43_3 C44_3 1.378(4)
C43_3 H43_3 0.9500
C44_3 C45_3 1.379(4)
C44_3 N44_3 1.467(3)
N44_3 O45_3 1.223(3)
N44_3 O44_3 1.228(3)
C45_3 C46_3 1.381(4)
C45_3 H45_3 0.9500
C46_3 H46_3 0.9500
C11_4 C12_4 1.405(3)
C11_4 C16_4 1.407(3)
C11_4 C33_4 1.493(3)
C12_4 O12_4 1.384(3)
C12_4 C13_4 1.403(3)
O12_4 C27_4 1.441(3)
C13_4 C14_4 1.389(3)
C13_4 C21_4 1.528(3)
C14_4 C15_4 1.384(3)
C14_4 H14_4 0.9500
C15_4 C16_4 1.396(3)
C16_4 O16_4 1.385(3)
C21_4 C22_4 1.539(3)
C21_4 H21_4 1.0000
C22_4 C23A_4 1.500(4)
C22_4 H22A_4 0.9900
C22_4 H22B_4 0.9900
C23A_4 C24A_4 1.580(3)
C23A_4 H23A_4 0.9900
C23A_4 H23B_4 0.9900
C24A_4 C25A_4 1.528(3)
C24A_4 H24A_4 0.9900
C24A_4 H24B_4 0.9900
C25A_4 C26A_4 1.527(4)
C25A_4 H25A_4 0.9900
C25A_4 H25B_4 0.9900
C26A_4 H26A_4 0.9800
C26A_4 H26B_4 0.9800
C26A_4 H26C_4 0.9800
C24B_4 C25B_4 1.547(4)
C24B_4 H24C_4 0.9900
C24B_4 H24D_4 0.9900
C25B_4 C26B_4 1.531(4)
C25B_4 H25C_4 0.9900
C25B_4 H25D_4 0.9900
C26B_4 H26D_4 0.9800
C26B_4 H26E_4 0.9800
C26B_4 H26F_4 0.9800
C27_4 C28_4 1.489(4)
C27_4 H27A_4 0.9900
C27_4 H27B_4 0.9900
C28_4 H28A_4 0.9900
C28_4 H28B_4 0.9900
N31_4 C36_4 1.339(4)
N31_4 C32_4 1.345(3)
C32_4 C33_4 1.382(4)
C32_4 H32_4 0.9500
C33_4 C34_4 1.396(4)
C34_4 C35_4 1.384(4)
C34_4 H34_4 0.9500
C35_4 C36_4 1.378(4)
C35_4 H35_4 0.9500
C36_4 H36_4 0.9500
C41_4 C42_4 1.388(4)
C41_4 C46_4 1.391(4)
C41_4 C47_4 1.494(4)
C47_4 O42_4 1.220(3)
C47_4 O41_4 1.307(3)
O41_4 H41_4 0.96(4)
C42_4 C43_4 1.384(4)
C42_4 H42_4 0.9500
C43_4 C44_4 1.381(5)
C43_4 H43_4 0.9500
C44_4 C45_4 1.377(5)
C44_4 N44_4 1.476(4)
N44_4 O44_4 1.219(5)
N44_4 O45_4 1.243(5)
C45_4 C46_4 1.378(4)
C45_4 H45_4 0.9500
C46_4 H46_4 0.9500

loop_
_geom_hbond_atom_site_label_D
_geom_hbond_atom_site_label_H
_geom_hbond_atom_site_label_A
_geom_hbond_distance_DH
_geom_hbond_distance_HA
_geom_hbond_distance_DA
_geom_hbond_angle_DHA
O41_1 H41_1 N31_1 1.03(4) 1.57(4) 2.568(3) 160(4)
O41_2 H41_2 N31_2 0.93(3) 1.68(4) 2.610(3) 176(3)
O41_3 H41_3 N31_3 1.23(3) 1.31(3) 2.542(3) 173(3)
O41_4 H41_4 N31_4 0.96(4) 1.65(4) 2.613(3) 172(3)
O1W H1A O42_1 1.02(2) 1.95(4) 2.830(6) 143(5)
O1W H1B O42_4 1.03(2) 1.98(3) 2.948(5) 154(5)

loop_
_geom_torsion_atom_site_label_1
_geom_torsion_atom_site_label_2
_geom_torsion_atom_site_label_3
_geom_torsion_atom_site_label_4
_geom_torsion
C52 C51 N51 O51 175.8(3)
C56 C51 N51 O51 -2.5(4)
C52 C51 N51 O52 -4.2(4)
C56 C51 N51 O52 177.5(3)
C56 C51 C52 C53 0.9(5)
N51 C51 C52 C53 -177.4(3)
C51 C52 C53 C54 -1.5(6)
C52 C53 C54 C55 0.7(6)
C53 C54 C55 C56 0.8(6)
C52 C51 C56 C55 0.6(5)
N51 C51 C56 C55 178.8(3)
C54 C55 C56 C51 -1.4(5)
C62A C61A N61A O61A -164.9(12)
C66A C61A N61A O61A 8.9(13)
C62A C61A N61A O62A 18.1(14)
C66A C61A N61A O62A -168.1(10)
C66A C61A C62A C63A -1(3)
N61A C61A C62A C63A 172(3)
C61A C62A C63A C64A 9(5)
C62A C63A C64A C65A -9(5)
C63A C64A C65A C66A 2(4)
C64A C65A C66A C61A 5(2)
C62A C61A C66A C65A -5(2)
N61A C61A C66A C65A -178.9(11)
C62B C61B N61B O61B 178.7(17)
C66B C61B N61B O61B -2(3)
C62B C61B N61B O62B -3(3)
C66B C61B N61B O62B 176.5(17)
C66B C61B C62B C63B 3(4)
N61B C61B C62B C63B -177(2)
C61B C62B C63B C64B 2(5)
C62B C63B C64B C65B -10(7)
C63B C64B C65B C66B 11(8)
C62B C61B C66B C65B -2(4)
N61B C61B C66B C65B 178(2)
C64B C65B C66B C61B -5(5)
C72A C71A N71A O72A -6(3)
C76A C71A N71A O72A 176.0(17)
C72A C71A N71A O71A -176.2(17)
C76A C71A N71A O71A 5(2)
C76A C71A C72A C73A 4(3)
N71A C71A C72A C73A -174.3(16)
C71A C72A C73A C74A -4(2)
C72A C73A C74A C75A 1(3)
C73A C74A C75A C76A 2(3)
C74A C75A C76A C71A -2(3)
C72A C71A C76A C75A -1(3)
N71A C71A C76A C75A 177.4(13)
C72B C71B N71B O71B -173.9(14)
C76B C71B N71B O71B 1(2)
C72B C71B N71B O72B 12(2)
C76B C71B N71B O72B -172.4(13)
C76B C71B C72B C73B 3(2)
N71B C71B C72B C73B 178.2(13)
C71B C72B C73B C74B -1.1(19)
C72B C73B C74B C75B 1.4(18)
C73B C74B C75B C76B -3.6(18)
C72B C71B C76B C75B -5(2)
N71B C71B C76B C75B 179.8(10)
C74B C75B C76B C71B 5(2)
C16_1 C11_1 C12_1 O12_1 175.4(2)
C33_1 C11_1 C12_1 O12_1 -2.0(3)
C16_1 C11_1 C12_1 C13_1 -0.6(3)
C33_1 C11_1 C12_1 C13_1 -178.1(2)
C13_1 C12_1 O12_1 C27_1 -93.2(3)
C11_1 C12_1 O12_1 C27_1 90.6(2)
O12_1 C12_1 C13_1 C14_1 -175.37(19)
C11_1 C12_1 C13_1 C14_1 0.7(3)
O12_1 C12_1 C13_1 C21_1 4.0(3)
C11_1 C12_1 C13_1 C21_1 -179.9(2)
C12_1 C13_1 C14_1 C15_1 -0.6(3)
C21_1 C13_1 C14_1 C15_1 -179.9(2)
C13_1 C14_1 C15_1 C16_1 0.3(3)
C13_1 C14_1 C15_1 C21_4 178.7(2)
C12_1 C11_1 C16_1 O16_1 -176.9(2)
C33_1 C11_1 C16_1 O16_1 0.6(3)
C12_1 C11_1 C16_1 C15_1 0.4(3)
C33_1 C11_1 C16_1 C15_1 177.9(2)
C14_1 C15_1 C16_1 O16_1 177.1(2)
C21_4 C15_1 C16_1 O16_1 -1.3(3)
C14_1 C15_1 C16_1 C11_1 -0.3(3)
C21_4 C15_1 C16_1 C11_1 -178.7(2)
C11_1 C16_1 O16_1 C28_4 -97.2(2)
C15_1 C16_1 O16_1 C28_4 85.4(3)
C14_1 C13_1 C21_1 C15_2 -92.9(3)
C12_1 C13_1 C21_1 C15_2 87.7(3)
C14_1 C13_1 C21_1 C22_1 32.4(3)
C12_1 C13_1 C21_1 C22_1 -147.0(2)
C13_1 C21_1 C22_1 C23A_1 171.3(2)
C15_2 C21_1 C22_1 C23A_1 -64.1(3)
C21_1 C22_1 C23A_1 C24A_1 165.2(7)
C22_1 C23A_1 C24A_1 C25A_1 128.8(9)
C23A_1 C24A_1 C25A_1 C26A_1 -82.2(19)
C12_1 O12_1 C27_1 C28_1 133.0(2)
O12_1 C27_1 C28_1 O16_2 -68.1(3)
C36_1 N31_1 C32_1 C33_1 -0.2(4)
N31_1 C32_1 C33_1 C34_1 0.1(4)
N31_1 C32_1 C33_1 C11_1 -178.5(2)
C16_1 C11_1 C33_1 C34_1 -97.6(3)
C12_1 C11_1 C33_1 C34_1 79.9(3)
C16_1 C11_1 C33_1 C32_1 81.0(3)
C12_1 C11_1 C33_1 C32_1 -101.5(3)
C32_1 C33_1 C34_1 C35_1 0.3(4)
C11_1 C33_1 C34_1 C35_1 178.9(3)
C33_1 C34_1 C35_1 C36_1 -0.6(4)
C32_1 N31_1 C36_1 C35_1 -0.2(4)
C34_1 C35_1 C36_1 N31_1 0.6(5)
C46_1 C41_1 C47_1 O42_1 -159.1(4)
C42_1 C41_1 C47_1 O42_1 22.0(6)
C46_1 C41_1 C47_1 O41_1 16.4(5)
C42_1 C41_1 C47_1 O41_1 -162.5(3)
C46_1 C41_1 C42_1 C43_1 -1.3(6)
C47_1 C41_1 C42_1 C43_1 177.6(4)
C41_1 C42_1 C43_1 C44_1 1.0(6)
C42_1 C43_1 C44_1 C45_1 0.0(5)
C42_1 C43_1 C44_1 N44_1 179.4(3)
C45_1 C44_1 N44_1 O44_1 172.5(3)
C43_1 C44_1 N44_1 O44_1 -7.0(4)
C45_1 C44_1 N44_1 O45_1 -8.4(4)
C43_1 C44_1 N44_1 O45_1 172.2(3)
C43_1 C44_1 C45_1 C46_1 -0.5(5)
N44_1 C44_1 C45_1 C46_1 -179.9(3)
C42_1 C41_1 C46_1 C45_1 0.8(5)
C47_1 C41_1 C46_1 C45_1 -178.1(3)
C44_1 C45_1 C46_1 C41_1 0.1(4)
C16_2 C11_2 C12_2 O12_2 170.2(2)
C33_2 C11_2 C12_2 O12_2 -5.9(3)
C16_2 C11_2 C12_2 C13_2 -3.4(3)
C33_2 C11_2 C12_2 C13_2 -179.6(2)
C13_2 C12_2 O12_2 C27_2 -103.5(2)
C11_2 C12_2 O12_2 C27_2 82.6(3)
O12_2 C12_2 C13_2 C14_2 -174.9(2)
C11_2 C12_2 C13_2 C14_2 -1.2(3)
O12_2 C12_2 C13_2 C21_2 1.8(3)
C11_2 C12_2 C13_2 C21_2 175.6(2)
C12_2 C13_2 C14_2 C15_2 5.2(3)
C21_2 C13_2 C14_2 C15_2 -171.6(2)
C13_2 C14_2 C15_2 C16_2 -4.3(4)
C13_2 C14_2 C15_2 C21_1 172.3(2)
C13_1 C21_1 C15_2 C14_2 78.5(3)
C22_1 C21_1 C15_2 C14_2 -48.0(3)
C13_1 C21_1 C15_2 C16_2 -105.0(3)
C22_1 C21_1 C15_2 C16_2 128.5(3)
C12_2 C11_2 C16_2 O16_2 -166.3(2)
C33_2 C11_2 C16_2 O16_2 9.6(4)
C12_2 C11_2 C16_2 C15_2 4.4(3)
C33_2 C11_2 C16_2 C15_2 -179.8(2)
C14_2 C15_2 C16_2 O16_2 170.1(2)
C21_1 C15_2 C16_2 O16_2 -6.4(3)
C14_2 C15_2 C16_2 C11_2 -0.6(3)
C21_1 C15_2 C16_2 C11_2 -177.2(2)
C11_2 C16_2 O16_2 C28_1 -89.7(3)
C15_2 C16_2 O16_2 C28_1 99.5(3)
C27_1 C28_1 O16_2 C16_2 -43.4(3)
C12_2 C13_2 C21_2 C15_3 105.3(2)
C14_2 C13_2 C21_2 C15_3 -78.0(3)
C12_2 C13_2 C21_2 C22_2 -127.4(2)
C14_2 C13_2 C21_2 C22_2 49.3(3)
C15_3 C21_2 C22_2 C23_2 -174.40(19)
C13_2 C21_2 C22_2 C23_2 59.4(3)
C21_2 C22_2 C23_2 C24_2 177.7(2)
C22_2 C23_2 C24_2 C25_2 172.7(2)
C23_2 C24_2 C25_2 C26_2 -176.5(2)
C12_2 O12_2 C27_2 C28_2 54.9(3)
O12_2 C27_2 C28_2 O16_3 62.2(3)
C36_2 N31_2 C32_2 C33_2 -0.7(4)
N31_2 C32_2 C33_2 C34_2 1.4(4)
N31_2 C32_2 C33_2 C11_2 174.0(2)
C12_2 C11_2 C33_2 C32_2 -112.3(3)
C16_2 C11_2 C33_2 C32_2 71.8(3)
C12_2 C11_2 C33_2 C34_2 60.1(3)
C16_2 C11_2 C33_2 C34_2 -115.8(3)
C32_2 C33_2 C34_2 C35_2 -1.1(4)
C11_2 C33_2 C34_2 C35_2 -174.0(3)
C33_2 C34_2 C35_2 C36_2 0.2(5)
C32_2 N31_2 C36_2 C35_2 -0.4(4)
C34_2 C35_2 C36_2 N31_2 0.6(5)
C42_2 C41_2 C47_2 O42_2 10.4(4)
C46_2 C41_2 C47_2 O42_2 -169.8(2)
C42_2 C41_2 C47_2 O41_2 -168.9(2)
C46_2 C41_2 C47_2 O41_2 10.9(3)
C46_2 C41_2 C42_2 C43_2 -0.8(4)
C47_2 C41_2 C42_2 C43_2 179.0(2)
C41_2 C42_2 C43_2 C44_2 0.0(4)
C42_2 C43_2 C44_2 C45_2 0.8(4)
C42_2 C43_2 C44_2 N44_2 -178.4(2)
C45_2 C44_2 N44_2 O45_2 5.7(4)
C43_2 C44_2 N44_2 O45_2 -175.1(2)
C45_2 C44_2 N44_2 O44_2 -174.2(2)
C43_2 C44_2 N44_2 O44_2 5.0(4)
C43_2 C44_2 C45_2 C46_2 -0.7(4)
N44_2 C44_2 C45_2 C46_2 178.5(2)
C44_2 C45_2 C46_2 C41_2 -0.1(4)
C42_2 C41_2 C46_2 C45_2 0.8(4)
C47_2 C41_2 C46_2 C45_2 -179.0(2)
C16_3 C11_3 C12_3 O12_3 178.60(19)
C33_3 C11_3 C12_3 O12_3 4.5(3)
C16_3 C11_3 C12_3 C13_3 2.1(3)
C33_3 C11_3 C12_3 C13_3 -171.9(2)
C11_3 C12_3 O12_3 C27_3 94.8(2)
C13_3 C12_3 O12_3 C27_3 -88.7(3)
O12_3 C12_3 C13_3 C14_3 -176.63(19)
C11_3 C12_3 C13_3 C14_3 -0.2(3)
O12_3 C12_3 C13_3 C21_3 0.2(3)
C11_3 C12_3 C13_3 C21_3 176.7(2)
C12_3 C13_3 C14_3 C15_3 -0.6(3)
C21_3 C13_3 C14_3 C15_3 -177.4(2)
C13_3 C14_3 C15_3 C16_3 -0.6(3)
C13_3 C14_3 C15_3 C21_2 178.0(2)
C13_2 C21_2 C15_3 C14_3 92.3(2)
C22_2 C21_2 C15_3 C14_3 -34.7(3)
C13_2 C21_2 C15_3 C16_3 -89.2(2)
C22_2 C21_2 C15_3 C16_3 143.8(2)
C14_3 C15_3 C16_3 O16_3 179.29(19)
C21_2 C15_3 C16_3 O16_3 0.7(3)
C14_3 C15_3 C16_3 C11_3 2.7(3)
C21_2 C15_3 C16_3 C11_3 -175.9(2)
C12_3 C11_3 C16_3 O16_3 179.90(19)
C33_3 C11_3 C16_3 O16_3 -5.9(3)
C12_3 C11_3 C16_3 C15_3 -3.5(3)
C33_3 C11_3 C16_3 C15_3 170.8(2)
C15_3 C16_3 O16_3 C28_2 89.6(2)
C11_3 C16_3 O16_3 C28_2 -93.7(2)
C27_2 C28_2 O16_3 C16_3 -134.9(2)
C14_3 C13_3 C21_3 C15_4 -94.0(3)
C12_3 C13_3 C21_3 C15_4 89.3(3)
C14_3 C13_3 C21_3 C22_3 31.7(3)
C12_3 C13_3 C21_3 C22_3 -145.0(2)
C13_3 C21_3 C22_3 C23A_3 168.2(2)
C15_4 C21_3 C22_3 C23A_3 -66.8(3)
C21_3 C22_3 C23A_3 C24A_3 169.1(3)
C22_3 C23A_3 C24A_3 C25A_3 57.9(6)
C23A_3 C24A_3 C25A_3 C26A_3 -173.1(7)
C12_3 O12_3 C27_3 C28_3 135.1(2)
O12_3 C27_3 C28_3 O16_4 -63.1(3)
C36_3 N31_3 C32_3 C33_3 -0.1(4)
N31_3 C32_3 C33_3 C34_3 1.5(4)
N31_3 C32_3 C33_3 C11_3 -175.1(2)
C12_3 C11_3 C33_3 C34_3 80.9(3)
C16_3 C11_3 C33_3 C34_3 -93.1(3)
C12_3 C11_3 C33_3 C32_3 -102.6(3)
C16_3 C11_3 C33_3 C32_3 83.4(3)
C32_3 C33_3 C34_3 C35_3 -1.7(4)
C11_3 C33_3 C34_3 C35_3 175.0(2)
C33_3 C34_3 C35_3 C36_3 0.6(4)
C32_3 N31_3 C36_3 C35_3 -1.2(4)
C34_3 C35_3 C36_3 N31_3 0.9(4)
C42_3 C41_3 C47_3 O42_3 6.7(4)
C46_3 C41_3 C47_3 O42_3 -174.0(3)
C42_3 C41_3 C47_3 O41_3 -172.6(3)
C46_3 C41_3 C47_3 O41_3 6.7(4)
C46_3 C41_3 C42_3 C43_3 -1.0(4)
C47_3 C41_3 C42_3 C43_3 178.2(3)
C41_3 C42_3 C43_3 C44_3 0.1(4)
C42_3 C43_3 C44_3 C45_3 0.9(4)
C42_3 C43_3 C44_3 N44_3 -179.4(2)
C43_3 C44_3 N44_3 O45_3 -179.3(3)
C45_3 C44_3 N44_3 O45_3 0.4(4)
C43_3 C44_3 N44_3 O44_3 0.6(4)
C45_3 C44_3 N44_3 O44_3 -179.7(3)
C43_3 C44_3 C45_3 C46_3 -1.0(4)
N44_3 C44_3 C45_3 C46_3 179.3(2)
C44_3 C45_3 C46_3 C41_3 0.0(4)
C42_3 C41_3 C46_3 C45_3 1.0(4)
C47_3 C41_3 C46_3 C45_3 -178.3(3)
C16_4 C11_4 C12_4 O12_4 175.2(2)
C33_4 C11_4 C12_4 O12_4 5.7(4)
C16_4 C11_4 C12_4 C13_4 4.3(3)
C33_4 C11_4 C12_4 C13_4 -165.1(2)
C13_4 C12_4 O12_4 C27_4 -91.5(3)
C11_4 C12_4 O12_4 C27_4 97.4(3)
O12_4 C12_4 C13_4 C14_4 -175.3(2)
C11_4 C12_4 C13_4 C14_4 -4.4(3)
O12_4 C12_4 C13_4 C21_4 -2.6(3)
C11_4 C12_4 C13_4 C21_4 168.3(2)
C12_4 C13_4 C14_4 C15_4 2.9(3)
C21_4 C13_4 C14_4 C15_4 -170.0(2)
C13_4 C14_4 C15_4 C16_4 -1.4(3)
C13_4 C14_4 C15_4 C21_3 174.6(2)
C13_3 C21_3 C15_4 C14_4 75.0(3)
C22_3 C21_3 C15_4 C14_4 -51.6(3)
C13_3 C21_3 C15_4 C16_4 -109.1(2)
C22_3 C21_3 C15_4 C16_4 124.3(2)
C14_4 C15_4 C16_4 O16_4 176.7(2)
C21_3 C15_4 C16_4 O16_4 0.7(3)
C14_4 C15_4 C16_4 C11_4 1.3(3)
C21_3 C15_4 C16_4 C11_4 -174.6(2)
C12_4 C11_4 C16_4 O16_4 -178.1(2)
C33_4 C11_4 C16_4 O16_4 -8.3(3)
C12_4 C11_4 C16_4 C15_4 -2.8(3)
C33_4 C11_4 C16_4 C15_4 167.0(2)
C15_4 C16_4 O16_4 C28_3 100.1(2)
C11_4 C16_4 O16_4 C28_3 -84.5(3)
C27_3 C28_3 O16_4 C16_4 -54.3(3)
C14_1 C15_1 C21_4 C13_4 91.5(3)
C16_1 C15_1 C21_4 C13_4 -90.2(2)
C14_1 C15_1 C21_4 C22_4 -35.0(3)
C16_1 C15_1 C21_4 C22_4 143.3(2)
C14_4 C13_4 C21_4 C15_1 -76.1(3)
C12_4 C13_4 C21_4 C15_1 111.4(2)
C14_4 C13_4 C21_4 C22_4 51.8(3)
C12_4 C13_4 C21_4 C22_4 -120.8(2)
C15_1 C21_4 C22_4 C23A_4 -173.3(2)
C13_4 C21_4 C22_4 C23A_4 59.3(3)
C21_4 C22_4 C23A_4 C24A_4 -170.2(2)
C22_4 C23A_4 C24A_4 C25A_4 169.3(3)
C23A_4 C24A_4 C25A_4 C26A_4 -176.7(4)
C12_4 O12_4 C27_4 C28_4 46.3(4)
C16_1 O16_1 C28_4 C27_4 -135.5(2)
O12_4 C27_4 C28_4 O16_1 71.8(3)
C36_4 N31_4 C32_4 C33_4 1.3(4)
N31_4 C32_4 C33_4 C34_4 -2.4(4)
N31_4 C32_4 C33_4 C11_4 175.1(2)
C12_4 C11_4 C33_4 C32_4 -60.4(4)
C16_4 C11_4 C33_4 C32_4 130.2(3)
C12_4 C11_4 C33_4 C34_4 117.0(3)
C16_4 C11_4 C33_4 C34_4 -52.5(3)
C32_4 C33_4 C34_4 C35_4 1.1(4)
C11_4 C33_4 C34_4 C35_4 -176.5(3)
C33_4 C34_4 C35_4 C36_4 1.1(4)
C32_4 N31_4 C36_4 C35_4 1.1(4)
C34_4 C35_4 C36_4 N31_4 -2.2(4)
C42_4 C41_4 C47_4 O42_4 4.8(4)
C46_4 C41_4 C47_4 O42_4 -173.6(3)
C42_4 C41_4 C47_4 O41_4 -176.7(2)
C46_4 C41_4 C47_4 O41_4 4.9(4)
C46_4 C41_4 C42_4 C43_4 0.4(4)
C47_4 C41_4 C42_4 C43_4 -178.1(2)
C41_4 C42_4 C43_4 C44_4 -0.4(4)
C42_4 C43_4 C44_4 C45_4 0.2(4)
C42_4 C43_4 C44_4 N44_4 -177.7(3)
C45_4 C44_4 N44_4 O44_4 178.0(3)
C43_4 C44_4 N44_4 O44_4 -4.0(4)
C45_4 C44_4 N44_4 O45_4 -6.3(5)
C43_4 C44_4 N44_4 O45_4 171.7(3)
C43_4 C44_4 C45_4 C46_4 0.1(4)
N44_4 C44_4 C45_4 C46_4 178.0(3)
C44_4 C45_4 C46_4 C41_4 -0.2(4)
C42_4 C41_4 C46_4 C45_4 0.0(4)
C47_4 C41_4 C46_4 C45_4 178.4(3)
